data_4032633
loop_
_publ_author_name
'Trammell, Rachel'
'See, Yi Yang'
'Herrmann, Aaron T.'
'Xie, Nan'
'D\'iaz, Daniel E'
'Siegler, Maxime A.'
'Baran, Phil S.'
'Garcia-Bosch, Isaac'

_publ_section_title
;
 Decoding the Mechanism of Intramolecular Cu-Directed Hydroxylation of
 sp(3) C-H Bonds.
;
_journal_issue 15
_journal_name_full 'The Journal of organic chemistry'
_journal_page_first 7887
_journal_page_last 7904
_journal_paper_doi 10.1021/acs.joc.7b01069
_journal_volume 82
_journal_year 2017
_chemical_absolute_configuration ad
_chemical_formula_moiety 'C50 H68 Cu N4 O2, F6 P, 0.852(C3 H6 O)'
_chemical_formula_sum 'C52.56 H73.11 Cu F6 N4 O2.85 P'
_chemical_formula_weight 1015.10
_space_group_crystal_system monoclinic
_space_group_IT_number 4
_space_group_name_Hall 'P 2yb'
_space_group_name_H-M_alt 'P 1 21 1'
_symmetry_space_group_name_Hall 'P 2yb'
_symmetry_space_group_name_H-M 'P 1 21 1'
_atom_sites_solution_hydrogens geom
_atom_sites_solution_primary direct
_atom_sites_solution_secondary difmap
_audit_creation_method SHELXL-2014/7
_cell_angle_alpha 90
_cell_angle_beta 102.6341(8)
_cell_angle_gamma 90
_cell_formula_units_Z 4
_cell_length_a 12.91725(10)
_cell_length_b 17.87891(15)
_cell_length_c 22.3041(2)
_cell_measurement_reflns_used 35208
_cell_measurement_temperature 110(2)
_cell_measurement_theta_max 72.08
_cell_measurement_theta_min 3.14
_cell_volume 5026.33(7)
_computing_cell_refinement
;
CrysAlisPro, Agilent Technologies,
Version 1.171.36.32 (release 02-08-2013 CrysAlis171 .NET)
(compiled Aug  2 2013,16:46:58)
;
_computing_data_collection
;
CrysAlisPro, Agilent Technologies,
Version 1.171.36.32 (release 02-08-2013 CrysAlis171 .NET)
(compiled Aug  2 2013,16:46:58)
;
_computing_data_reduction
;
CrysAlisPro, Agilent Technologies,
Version 1.171.36.32 (release 02-08-2013 CrysAlis171 .NET)
(compiled Aug  2 2013,16:46:58)
;
_computing_molecular_graphics 'SHELXTL v6.10 (Sheldrick, 2008)'
_computing_publication_material 'SHELXTL v6.10 (Sheldrick, 2008)'
_computing_structure_refinement 'SHELXL-2014/7 (Sheldrick, 2015)'
_computing_structure_solution 'SHELXS-2014/7 (Sheldrick, 2015)'
_diffrn_ambient_temperature 110(2)
_diffrn_measured_fraction_theta_full 0.999
_diffrn_measured_fraction_theta_max 0.999
_diffrn_measurement_device_type 'SuperNova, Dual, Cu at zero, Atlas'
_diffrn_measurement_method '\w scans'
_diffrn_radiation_monochromator mirror
_diffrn_radiation_source 'SuperNova (Cu) X-ray Source'
_diffrn_radiation_type CuK\a
_diffrn_radiation_wavelength 1.54178
_diffrn_reflns_av_R_equivalents 0.0302
_diffrn_reflns_av_unetI/netI 0.0284
_diffrn_reflns_Laue_measured_fraction_full 0.999
_diffrn_reflns_Laue_measured_fraction_max 0.999
_diffrn_reflns_limit_h_max 15
_diffrn_reflns_limit_h_min -14
_diffrn_reflns_limit_k_max 21
_diffrn_reflns_limit_k_min -22
_diffrn_reflns_limit_l_max 27
_diffrn_reflns_limit_l_min -25
_diffrn_reflns_number 61782
_diffrn_reflns_point_group_measured_fraction_full 0.994
_diffrn_reflns_point_group_measured_fraction_max 0.991
_diffrn_reflns_theta_full 67.679
_diffrn_reflns_theta_max 71.887
_diffrn_reflns_theta_min 2.030
_exptl_absorpt_coefficient_mu 1.486
_exptl_absorpt_correction_T_max 0.766
_exptl_absorpt_correction_T_min 0.653
_exptl_absorpt_correction_type analytical
_exptl_absorpt_process_details
;
CrysAlisPro, Agilent Technologies,
Version 1.171.36.32 (release 02-08-2013 CrysAlis171 .NET)
(compiled Aug  2 2013,16:46:58)
Analytical numeric absorption correction using a multifaceted crystal
            model based on expressions derived by R.C. Clark & J.S. Reid.
(Clark, R. C. & Reid, J. S. (1995). Acta Cryst. A51, 887-897)
;
_exptl_crystal_colour yellow
_exptl_crystal_density_diffrn 1.341
_exptl_crystal_description block
_exptl_crystal_F_000 2149
_exptl_crystal_size_max 0.36
_exptl_crystal_size_mid 0.30
_exptl_crystal_size_min 0.22
_refine_diff_density_max 0.642
_refine_diff_density_min -0.337
_refine_diff_density_rms 0.046
_refine_ls_abs_structure_details
;
 Flack x determined using 8502 quotients [(I+)-(I-)]/[(I+)+(I-)]
 (Parsons, Flack and Wagner, Acta Cryst. B69 (2013) 249-259).
;
_refine_ls_abs_structure_Flack -0.011(5)
_refine_ls_extinction_method none
_refine_ls_goodness_of_fit_ref 1.031
_refine_ls_hydrogen_treatment constr
_refine_ls_matrix_type full
_refine_ls_number_parameters 1320
_refine_ls_number_reflns 19559
_refine_ls_number_restraints 464
_refine_ls_restrained_S_all 1.035
_refine_ls_R_factor_all 0.0379
_refine_ls_R_factor_gt 0.0360
_refine_ls_shift/su_max 0.001
_refine_ls_shift/su_mean 0.000
_refine_ls_structure_factor_coef Fsqd
_refine_ls_weighting_details 'w=1/[\s^2^(Fo^2^)+(0.0602P)^2^+1.0813P] where P=(Fo^2^+2Fc^2^)/3'
_refine_ls_weighting_scheme calc
_refine_ls_wR_factor_gt 0.0960
_refine_ls_wR_factor_ref 0.0979
_reflns_Friedel_coverage 0.920
_reflns_Friedel_fraction_full 0.989
_reflns_Friedel_fraction_max 0.983
_reflns_number_gt 18754
_reflns_number_total 19559
_reflns_threshold_expression 'I > 2\s(I)'
_cod_data_source_file jo7b01069_si_004.cif
_cod_data_source_block '[(S2)2CuI](PF6)'
_cod_depositor_comments 'Adding full bibliography for 4032630--4032633.cif.'
_cod_original_cell_volume 5026.32(7)
_cod_database_code 4032633
_shelx_shelxl_version_number 2014/7
_shelx_space_group_comment
;
The symmetry employed for this shelxl refinement is uniquely defined
by the following loop, which should always be used as a source of
symmetry information in preference to the above space-group names.
They are only intended as comments.
;

loop_
_space_group_symop_operation_xyz
'x, y, z'
'-x, y+1/2, -z'

loop_
_atom_site_label
_atom_site_type_symbol
_atom_site_fract_x
_atom_site_fract_y
_atom_site_fract_z
_atom_site_U_iso_or_equiv
_atom_site_adp_type
_atom_site_occupancy
_atom_site_site_symmetry_order
_atom_site_calc_flag
_atom_site_refinement_flags_posn
_atom_site_refinement_flags_adp
_atom_site_refinement_flags_occupancy
_atom_site_disorder_assembly
_atom_site_disorder_group
Cu1 Cu -0.00832(3) 0.24589(3) 0.44155(2) 0.02876(10) Uani 1 1 d . . . . .
C1A C 0.0006(3) 0.35444(19) 0.33471(15) 0.0333(7) Uani 1 1 d . . . . .
H1A H 0.0247 0.3915 0.3651 0.040 Uiso 1 1 calc R U . . .
C2A C -0.0083(3) 0.3730(2) 0.27346(16) 0.0370(7) Uani 1 1 d . . . . .
H2A H 0.0078 0.4221 0.2619 0.044 Uiso 1 1 calc R U . . .
C3A C -0.0412(3) 0.3182(2) 0.22936(15) 0.0377(7) Uani 1 1 d . . . . .
H3A H -0.0468 0.3289 0.1870 0.045 Uiso 1 1 calc R U . . .
C4A C -0.0659(2) 0.2479(2) 0.24787(13) 0.0343(6) Uani 1 1 d . . . . .
H4A H -0.0888 0.2095 0.2185 0.041 Uiso 1 1 calc R U . . .
C5A C -0.0566(2) 0.23404(17) 0.31018(13) 0.0269(6) Uani 1 1 d . . . . .
C6A C -0.0827(2) 0.15828(18) 0.33182(14) 0.0297(6) Uani 1 1 d . . . . .
H6A1 H -0.1513 0.1415 0.3063 0.036 Uiso 1 1 calc R U . . .
H6A2 H -0.0276 0.1223 0.3258 0.036 Uiso 1 1 calc R U . . .
C7A C -0.1419(2) 0.10283(17) 0.41294(13) 0.0263(6) Uani 1 1 d . . . . .
C8A C -0.2008(3) 0.04222(18) 0.37072(14) 0.0315(6) Uani 1 1 d . . . . .
H8A1 H -0.1504 0.0108 0.3543 0.038 Uiso 1 1 calc R U . . .
H8A2 H -0.2519 0.0649 0.3358 0.038 Uiso 1 1 calc R U . . .
C9A C -0.2595(3) -0.00479(18) 0.41071(14) 0.0316(6) Uani 1 1 d . . . . .
H9A1 H -0.3319 -0.0180 0.3879 0.038 Uiso 1 1 calc R U . . .
H9A2 H -0.2201 -0.0512 0.4251 0.038 Uiso 1 1 calc R U . . .
C10A C -0.2630(2) 0.04784(17) 0.46456(13) 0.0267(6) Uani 1 1 d . . . . .
H10A H -0.3163 0.0875 0.4481 0.032 Uiso 1 1 calc R U . . .
C11A C -0.2943(2) 0.01614(16) 0.52072(13) 0.0259(6) Uani 1 1 d . . . . .
H11A H -0.2442 -0.0251 0.5378 0.031 Uiso 1 1 calc R U . . .
C12A C -0.4076(3) -0.01527(19) 0.50428(15) 0.0329(7) Uani 1 1 d . . . . .
H12A H -0.4539 0.0207 0.4771 0.039 Uiso 1 1 calc R U . . .
H12B H -0.4074 -0.0626 0.4812 0.039 Uiso 1 1 calc R U . . .
C13A C -0.4523(3) -0.02971(18) 0.55954(15) 0.0337(7) Uani 1 1 d . . . . .
H13A H -0.5154 -0.0586 0.5541 0.040 Uiso 1 1 calc R U . . .
C14A C -0.4097(2) -0.00482(17) 0.61607(14) 0.0282(6) Uani 1 1 d . . . . .
C15A C -0.4581(3) -0.02660(19) 0.66981(15) 0.0339(7) Uani 1 1 d . . . . .
H15A H -0.4106 -0.0627 0.6961 0.041 Uiso 1 1 calc R U . . .
H15B H -0.5268 -0.0518 0.6539 0.041 Uiso 1 1 calc R U . . .
C16A C -0.4758(2) 0.04026(19) 0.70856(14) 0.0321(6) Uani 1 1 d . . . . .
H16A H -0.5323 0.0729 0.6839 0.038 Uiso 1 1 calc R U . . .
C17A C -0.3746(2) 0.08527(19) 0.72810(14) 0.0325(7) Uani 1 1 d . . . . .
H17A H -0.3201 0.0546 0.7554 0.039 Uiso 1 1 calc R U . . .
H17B H -0.3885 0.1300 0.7513 0.039 Uiso 1 1 calc R U . . .
C18A C -0.3334(2) 0.10958(18) 0.67184(14) 0.0298(6) Uani 1 1 d . . . . .
H18A H -0.2671 0.1384 0.6860 0.036 Uiso 1 1 calc R U . . .
H18B H -0.3862 0.1435 0.6467 0.036 Uiso 1 1 calc R U . . .
C19A C -0.3109(2) 0.04465(17) 0.63057(14) 0.0271(6) Uani 1 1 d . . . . .
C20A C -0.2167(3) -0.0022(2) 0.66565(15) 0.0355(7) Uani 1 1 d . . . . .
H20A H -0.2386 -0.0304 0.6985 0.053 Uiso 1 1 calc R U . . .
H20B H -0.1578 0.0311 0.6836 0.053 Uiso 1 1 calc R U . . .
H20C H -0.1938 -0.0370 0.6372 0.053 Uiso 1 1 calc R U . . .
C21A C -0.2885(2) 0.07752(16) 0.57017(13) 0.0250(6) Uani 1 1 d . . . . .
H21A H -0.3479 0.1130 0.5540 0.030 Uiso 1 1 calc R U . . .
C22A C -0.1856(2) 0.12417(18) 0.58050(14) 0.0293(6) Uani 1 1 d . . . . .
H22A H -0.1933 0.1680 0.6063 0.035 Uiso 1 1 calc R U . . .
H22B H -0.1262 0.0934 0.6034 0.035 Uiso 1 1 calc R U . . .
C23A C -0.1572(2) 0.15188(17) 0.52087(14) 0.0283(6) Uani 1 1 d . . . . .
H23A H -0.2110 0.1885 0.5004 0.034 Uiso 1 1 calc R U . . .
H23B H -0.0874 0.1772 0.5306 0.034 Uiso 1 1 calc R U . . .
C24A C -0.1533(2) 0.08624(17) 0.47792(13) 0.0257(6) Uani 1 1 d . . . . .
C25A C -0.0611(2) 0.0327(2) 0.50523(15) 0.0336(6) Uani 1 1 d . . . . .
H25A H -0.0597 -0.0087 0.4766 0.050 Uiso 1 1 calc R U . . .
H25B H -0.0715 0.0128 0.5444 0.050 Uiso 1 1 calc R U . . .
H25C H 0.0062 0.0600 0.5120 0.050 Uiso 1 1 calc R U . . .
C26A C -0.1355(3) 0.37654(18) 0.48272(16) 0.0346(7) Uani 1 1 d . . . . .
H26A H -0.1775 0.3774 0.4420 0.042 Uiso 1 1 calc R U . . .
C27A C -0.1591(3) 0.4265(2) 0.52536(19) 0.0440(8) Uani 1 1 d . . . . .
H27A H -0.2172 0.4600 0.5143 0.053 Uiso 1 1 calc R U . . .
C28A C -0.0967(3) 0.4268(2) 0.58415(18) 0.0437(8) Uani 1 1 d . . . . .
H28A H -0.1113 0.4605 0.6142 0.052 Uiso 1 1 calc R U . . .
C29A C -0.0126(3) 0.37709(19) 0.59873(15) 0.0349(7) Uani 1 1 d . . . . .
H29A H 0.0319 0.3763 0.6387 0.042 Uiso 1 1 calc R U . . .
C30A C 0.0048(2) 0.32850(18) 0.55341(14) 0.0289(6) Uani 1 1 d . . . . .
C31A C 0.0948(2) 0.27266(18) 0.56729(13) 0.0295(6) Uani 1 1 d . . . . .
H31A H 0.1571 0.2961 0.5946 0.035 Uiso 1 1 calc R U . . .
H31B H 0.0731 0.2292 0.5892 0.035 Uiso 1 1 calc R U . . .
C32A C 0.2212(2) 0.22651(16) 0.51613(13) 0.0270(6) Uani 1 1 d . . . . .
C33A C 0.3092(2) 0.2276(2) 0.57405(14) 0.0329(7) Uani 1 1 d . . . . .
H33A H 0.2952 0.1902 0.6041 0.039 Uiso 1 1 calc R U . . .
H33B H 0.3150 0.2776 0.5934 0.039 Uiso 1 1 calc R U . . .
C34A C 0.4117(2) 0.20793(19) 0.55267(14) 0.0313(6) Uani 1 1 d . . . . .
H34A H 0.4727 0.2377 0.5750 0.038 Uiso 1 1 calc R U . . .
H34B H 0.4287 0.1540 0.5581 0.038 Uiso 1 1 calc R U . . .
C35A C 0.3815(2) 0.22935(16) 0.48462(12) 0.0250(6) Uani 1 1 d . . . . .
H35A H 0.3741 0.2850 0.4837 0.030 Uiso 1 1 calc R U . . .
C36A C 0.4568(2) 0.21127(16) 0.44285(13) 0.0241(5) Uani 1 1 d . . . . .
H36A H 0.4704 0.1562 0.4434 0.029 Uiso 1 1 calc R U . . .
C37A C 0.5618(2) 0.2529(2) 0.46611(12) 0.0287(6) Uani 1 1 d . . . . .
H37A H 0.5465 0.3025 0.4819 0.034 Uiso 1 1 calc R U . . .
H37B H 0.6054 0.2246 0.5007 0.034 Uiso 1 1 calc R U . . .
C38A C 0.6245(2) 0.26372(19) 0.41776(14) 0.0325(7) Uani 1 1 d . . . . .
H38A H 0.6948 0.2822 0.4310 0.039 Uiso 1 1 calc R U . . .
C39A C 0.5913(2) 0.2499(2) 0.35799(13) 0.0310(6) Uani 1 1 d D . . . .
C40A C 0.6640(3) 0.2674(3) 0.3144(2) 0.0271(10) Uani 0.783(8) 1 d D U P A 1
H40A H 0.6886 0.2201 0.2992 0.032 Uiso 0.783(8) 1 calc R U P A 1
H40B H 0.7270 0.2949 0.3370 0.032 Uiso 0.783(8) 1 calc R U P A 1
C41A C 0.6072(3) 0.3144(3) 0.25977(18) 0.0285(9) Uani 0.783(8) 1 d D U P A 1
H41A H 0.5840 0.3627 0.2751 0.034 Uiso 0.783(8) 1 calc R U P A 1
C42A C 0.5100(4) 0.2713(3) 0.2263(2) 0.0259(10) Uani 0.783(8) 1 d D U P A 1
H42A H 0.5322 0.2224 0.2125 0.031 Uiso 0.783(8) 1 calc R U P A 1
H42B H 0.4738 0.2996 0.1896 0.031 Uiso 0.783(8) 1 calc R U P A 1
O2A O 0.6738(2) 0.3296(3) 0.21751(13) 0.0378(10) Uani 0.783(8) 1 d D U P A 1
H2A1 H 0.7267 0.3546 0.2353 0.057 Uiso 0.783(8) 1 calc R U P A 1
C40C C 0.6576(14) 0.2349(14) 0.3117(7) 0.039(4) Uani 0.217(8) 1 d D U P A 2
H40E H 0.6581 0.1808 0.3023 0.047 Uiso 0.217(8) 1 calc R U P A 2
H40F H 0.7316 0.2516 0.3276 0.047 Uiso 0.217(8) 1 calc R U P A 2
C41C C 0.6074(12) 0.2785(11) 0.2550(7) 0.0285(9) Uani 0.217(8) 1 d D U P A 2
H41E H 0.5941 0.3313 0.2663 0.034 Uiso 0.217(8) 1 calc R U P A 2
C42C C 0.5038(13) 0.2415(14) 0.2243(8) 0.036(4) Uani 0.217(8) 1 d D U P A 2
H42E H 0.5129 0.1869 0.2199 0.043 Uiso 0.217(8) 1 calc R U P A 2
H42F H 0.4747 0.2634 0.1833 0.043 Uiso 0.217(8) 1 calc R U P A 2
O2C O 0.6796(11) 0.2774(11) 0.2133(6) 0.050(3) Uani 0.217(8) 1 d D U P A 2
H2C H 0.7020 0.2336 0.2109 0.074 Uiso 0.217(8) 1 calc R U P A 2
C43A C 0.4324(2) 0.25871(18) 0.26939(13) 0.0289(6) Uani 1 1 d D . . . .
H43A H 0.4044 0.3079 0.2786 0.035 Uiso 1 1 calc R U . A 1
H43B H 0.3717 0.2287 0.2471 0.035 Uiso 1 1 calc R U . A 1
C44A C 0.4799(2) 0.21912(18) 0.33089(13) 0.0283(6) Uani 1 1 d . . . . .
C45A C 0.4898(3) 0.13520(19) 0.31914(16) 0.0372(7) Uani 1 1 d . . . . .
H45A H 0.5355 0.1277 0.2899 0.056 Uiso 1 1 calc R U . . .
H45B H 0.4193 0.1144 0.3021 0.056 Uiso 1 1 calc R U . . .
H45C H 0.5210 0.1100 0.3579 0.056 Uiso 1 1 calc R U . . .
C46A C 0.4072(2) 0.23640(16) 0.37668(12) 0.0228(5) Uani 1 1 d . . . . .
H46A H 0.4015 0.2921 0.3781 0.027 Uiso 1 1 calc R U . . .
C47A C 0.2929(2) 0.20709(19) 0.35484(13) 0.0301(6) Uani 1 1 d . . . . .
H47A H 0.2619 0.2283 0.3138 0.036 Uiso 1 1 calc R U . . .
H47B H 0.2947 0.1520 0.3506 0.036 Uiso 1 1 calc R U . . .
C48A C 0.2213(2) 0.22751(18) 0.39936(13) 0.0294(6) Uani 1 1 d . . . . .
H48A H 0.2138 0.2825 0.4007 0.035 Uiso 1 1 calc R U . . .
H48B H 0.1499 0.2058 0.3842 0.035 Uiso 1 1 calc R U . . .
C49A C 0.2678(2) 0.19836(17) 0.46357(13) 0.0264(6) Uani 1 1 d . . . . .
C50A C 0.2621(3) 0.11227(19) 0.46500(16) 0.0364(7) Uani 1 1 d . . . . .
H50A H 0.1889 0.0961 0.4487 0.055 Uiso 1 1 calc R U . . .
H50B H 0.2856 0.0947 0.5074 0.055 Uiso 1 1 calc R U . . .
H50C H 0.3083 0.0913 0.4398 0.055 Uiso 1 1 calc R U . . .
N1A N -0.02326(19) 0.28650(15) 0.35276(11) 0.0277(5) Uani 1 1 d . . . . .
N2A N -0.08941(19) 0.15734(15) 0.39711(11) 0.0260(5) Uani 1 1 d . . . . .
N3A N -0.0561(2) 0.32717(15) 0.49648(12) 0.0289(5) Uani 1 1 d . . . . .
N4A N 0.12434(18) 0.24679(16) 0.51082(10) 0.0276(5) Uani 1 1 d . . . . .
O1A O -0.5083(2) 0.01610(15) 0.76304(11) 0.0403(6) Uani 1 1 d . . . . .
H1A1 H -0.5722 0.0028 0.7539 0.060 Uiso 1 1 calc R U . . .
Cu2 Cu 0.52680(3) 0.74828(3) 0.04949(2) 0.03004(11) Uani 1 1 d . . . . .
C1B C 0.6677(3) 0.87527(18) 0.01505(15) 0.0345(7) Uani 1 1 d . . . . .
H1B H 0.7138 0.8674 0.0540 0.041 Uiso 1 1 calc R U . . .
C2B C 0.6904(3) 0.93310(19) -0.02152(17) 0.0378(7) Uani 1 1 d . . . . .
H2B H 0.7510 0.9639 -0.0082 0.045 Uiso 1 1 calc R U . . .
C3B C 0.6222(3) 0.94476(19) -0.07798(16) 0.0383(7) Uani 1 1 d . . . . .
H3B H 0.6352 0.9840 -0.1041 0.046 Uiso 1 1 calc R U . . .
C4B C 0.5346(3) 0.89852(18) -0.09591(15) 0.0335(7) Uani 1 1 d . . . . .
H4B H 0.4871 0.9053 -0.1345 0.040 Uiso 1 1 calc R U . . .
C5B C 0.5175(2) 0.84176(17) -0.05613(13) 0.0279(6) Uani 1 1 d . . . . .
C6B C 0.4222(3) 0.79125(19) -0.07306(14) 0.0317(6) Uani 1 1 d . . . . .
H6B1 H 0.3618 0.8196 -0.0977 0.038 Uiso 1 1 calc R U . . .
H6B2 H 0.4385 0.7493 -0.0985 0.038 Uiso 1 1 calc R U . . .
C7B C 0.2948(2) 0.74441(18) -0.02199(12) 0.0272(5) Uani 1 1 d . . . . .
C8B C 0.2049(2) 0.7529(2) -0.07845(12) 0.0323(6) Uani 1 1 d . . . . .
H8B1 H 0.2186 0.7224 -0.1129 0.039 Uiso 1 1 calc R U . . .
H8B2 H 0.1967 0.8058 -0.0916 0.039 Uiso 1 1 calc R U . . .
C9B C 0.1045(2) 0.72500(19) -0.05826(13) 0.0319(7) Uani 1 1 d . . . . .
H9B1 H 0.0414 0.7548 -0.0775 0.038 Uiso 1 1 calc R U . . .
H9B2 H 0.0908 0.6715 -0.0685 0.038 Uiso 1 1 calc R U . . .
C10B C 0.1344(2) 0.73721(17) 0.01130(12) 0.0255(5) Uani 1 1 d . . . . .
H10B H 0.1367 0.7927 0.0173 0.031 Uiso 1 1 calc R U . . .
C11B C 0.0641(2) 0.70735(16) 0.05269(13) 0.0257(6) Uani 1 1 d . . . . .
H11B H 0.0607 0.6516 0.0496 0.031 Uiso 1 1 calc R U . . .
C12B C -0.0482(2) 0.73958(19) 0.03282(12) 0.0284(6) Uani 1 1 d . . . . .
H12C H -0.0433 0.7917 0.0188 0.034 Uiso 1 1 calc R U . . .
H12D H -0.0878 0.7103 -0.0025 0.034 Uiso 1 1 calc R U . . .
C13B C -0.1089(2) 0.7389(2) 0.08256(13) 0.0315(6) Uani 1 1 d . . . . .
H13B H -0.1820 0.7517 0.0714 0.038 Uiso 1 1 calc R U . . .
C14B C -0.0695(2) 0.72177(18) 0.14148(14) 0.0291(6) Uani 1 1 d . . . . .
C15B C -0.1401(2) 0.7213(2) 0.18724(15) 0.0351(7) Uani 1 1 d . . . . .
H15C H -0.1530 0.6688 0.1980 0.042 Uiso 1 1 calc R U . . .
H15D H -0.2095 0.7437 0.1679 0.042 Uiso 1 1 calc R U . . .
C16B C -0.0925(3) 0.7640(2) 0.24562(14) 0.0340(7) Uani 1 1 d . . . . .
H16B H -0.0830 0.8173 0.2343 0.041 Uiso 1 1 calc R U . . .
C17B C 0.0162(2) 0.73170(19) 0.27373(13) 0.0330(7) Uani 1 1 d . . . . .
H17C H 0.0092 0.6783 0.2840 0.040 Uiso 1 1 calc R U . . .
H17D H 0.0476 0.7588 0.3121 0.040 Uiso 1 1 calc R U . . .
C18B C 0.0886(2) 0.73913(19) 0.22803(12) 0.0290(6) Uani 1 1 d . . . . .
H18C H 0.1588 0.7176 0.2469 0.035 Uiso 1 1 calc R U . . .
H18D H 0.0992 0.7929 0.2208 0.035 Uiso 1 1 calc R U . . .
C19B C 0.0467(2) 0.70058(17) 0.16523(13) 0.0270(6) Uani 1 1 d . . . . .
C20B C 0.0540(3) 0.61497(18) 0.17348(15) 0.0358(7) Uani 1 1 d . . . . .
H20D H 0.0349 0.5907 0.1332 0.054 Uiso 1 1 calc R U . . .
H20E H 0.0051 0.5987 0.1988 0.054 Uiso 1 1 calc R U . . .
H20F H 0.1267 0.6011 0.1937 0.054 Uiso 1 1 calc R U . . .
C21B C 0.1126(2) 0.72991(16) 0.11970(12) 0.0242(6) Uani 1 1 d . . . . .
H21B H 0.1092 0.7857 0.1212 0.029 Uiso 1 1 calc R U . . .
C22B C 0.2310(2) 0.7089(2) 0.13914(14) 0.0315(6) Uani 1 1 d . . . . .
H22C H 0.2603 0.7297 0.1805 0.038 Uiso 1 1 calc R U . . .
H22D H 0.2374 0.6537 0.1420 0.038 Uiso 1 1 calc R U . . .
C23B C 0.2973(2) 0.7376(2) 0.09453(13) 0.0314(6) Uani 1 1 d . . . . .
H23C H 0.2988 0.7929 0.0953 0.038 Uiso 1 1 calc R U . . .
H23D H 0.3711 0.7193 0.1077 0.038 Uiso 1 1 calc R U . . .
C24B C 0.2507(2) 0.71071(17) 0.02957(13) 0.0277(6) Uani 1 1 d . . . . .
C25B C 0.2640(3) 0.62553(19) 0.02414(16) 0.0370(7) Uani 1 1 d . . . . .
H25D H 0.3395 0.6126 0.0359 0.056 Uiso 1 1 calc R U . . .
H25E H 0.2355 0.6099 -0.0184 0.056 Uiso 1 1 calc R U . . .
H25F H 0.2255 0.5999 0.0514 0.056 Uiso 1 1 calc R U . . .
C26B C 0.5410(3) 0.8587(2) 0.15880(16) 0.0406(8) Uani 1 1 d . . . . .
H26B H 0.5296 0.8982 0.1296 0.049 Uiso 1 1 calc R U . . .
C27B C 0.5466(3) 0.8761(2) 0.22004(18) 0.0453(8) Uani 1 1 d . . . . .
H27B H 0.5389 0.9262 0.2325 0.054 Uiso 1 1 calc R U . . .
C28B C 0.5636(3) 0.8179(2) 0.26276(16) 0.0440(8) Uani 1 1 d . . . . .
H28B H 0.5671 0.8276 0.3050 0.053 Uiso 1 1 calc R U . . .
C29B C 0.5754(2) 0.7463(2) 0.24278(14) 0.0371(6) Uani 1 1 d . . . . .
H29B H 0.5872 0.7058 0.2711 0.045 Uiso 1 1 calc R U . . .
C30B C 0.5698(2) 0.73393(18) 0.18048(13) 0.0292(6) Uani 1 1 d . . . . .
C31B C 0.5836(2) 0.65656(18) 0.15765(14) 0.0308(6) Uani 1 1 d . . . . .
H31C H 0.6482 0.6341 0.1836 0.037 Uiso 1 1 calc R U . . .
H31D H 0.5223 0.6256 0.1622 0.037 Uiso 1 1 calc R U . . .
C32B C 0.6427(2) 0.59842(17) 0.07748(13) 0.0267(6) Uani 1 1 d . . . . .
C33B C 0.7005(3) 0.53780(18) 0.12035(14) 0.0322(6) Uani 1 1 d . . . . .
H33C H 0.6493 0.5069 0.1367 0.039 Uiso 1 1 calc R U . . .
H33D H 0.7514 0.5605 0.1553 0.039 Uiso 1 1 calc R U . . .
C34B C 0.7589(3) 0.49014(18) 0.08104(15) 0.0338(7) Uani 1 1 d . . . . .
H34C H 0.7197 0.4433 0.0676 0.041 Uiso 1 1 calc R U . . .
H34D H 0.8314 0.4775 0.1040 0.041 Uiso 1 1 calc R U . . .
C35B C 0.7624(2) 0.54083(17) 0.02596(14) 0.0282(6) Uani 1 1 d . . . . .
H35B H 0.8161 0.5806 0.0413 0.034 Uiso 1 1 calc R U . . .
C36B C 0.7925(2) 0.50657(17) -0.02967(14) 0.0287(6) Uani 1 1 d . . . . .
H36B H 0.7427 0.4645 -0.0450 0.034 Uiso 1 1 calc R U . . .
C37B C 0.9056(3) 0.4761(2) -0.01267(16) 0.0377(7) Uani 1 1 d . . . . .
H37C H 0.9519 0.5134 0.0130 0.045 Uiso 1 1 calc R U . . .
H37D H 0.9063 0.4300 0.0121 0.045 Uiso 1 1 calc R U . . .
C38B C 0.9493(3) 0.45864(19) -0.06813(17) 0.0388(7) Uani 1 1 d . . . . .
H38B H 1.0124 0.4297 -0.0622 0.047 Uiso 1 1 calc R U . . .
C39B C 0.9064(3) 0.48073(17) -0.12482(16) 0.0324(6) Uani 1 1 d . . . . .
C40B C 0.9548(3) 0.4579(2) -0.17820(17) 0.0388(7) Uani 1 1 d . . . . .
H40C H 0.9069 0.4218 -0.2044 0.047 Uiso 1 1 calc R U . . .
H40D H 1.0231 0.4322 -0.1620 0.047 Uiso 1 1 calc R U . . .
C41B C 0.9739(2) 0.52407(19) -0.21733(15) 0.0341(7) Uani 1 1 d . . . . .
H41B H 1.0281 0.5577 -0.1919 0.041 Uiso 1 1 calc R U . . .
C42B C 0.8723(3) 0.5675(2) -0.23879(15) 0.0343(7) Uani 1 1 d . . . . .
H42C H 0.8191 0.5354 -0.2657 0.041 Uiso 1 1 calc R U . . .
H42D H 0.8859 0.6114 -0.2629 0.041 Uiso 1 1 calc R U . . .
C43B C 0.8288(2) 0.59343(18) -0.18398(15) 0.0313(6) Uani 1 1 d . . . . .
H43C H 0.7616 0.6208 -0.1995 0.038 Uiso 1 1 calc R U . . .
H43D H 0.8798 0.6291 -0.1596 0.038 Uiso 1 1 calc R U . . .
C44B C 0.8075(2) 0.53007(18) -0.14078(14) 0.0291(6) Uani 1 1 d . . . . .
C45B C 0.7128(3) 0.4823(2) -0.17470(17) 0.0402(8) Uani 1 1 d . . . . .
H45D H 0.6516 0.5148 -0.1900 0.060 Uiso 1 1 calc R U . . .
H45E H 0.6944 0.4453 -0.1463 0.060 Uiso 1 1 calc R U . . .
H45F H 0.7324 0.4564 -0.2094 0.060 Uiso 1 1 calc R U . . .
C46B C 0.7847(2) 0.56549(17) -0.08129(13) 0.0264(6) Uani 1 1 d . . . . .
H46B H 0.8431 0.6022 -0.0665 0.032 Uiso 1 1 calc R U . . .
C47B C 0.6805(2) 0.61046(18) -0.09243(14) 0.0294(6) Uani 1 1 d . . . . .
H47C H 0.6852 0.6522 -0.1209 0.035 Uiso 1 1 calc R U . . .
H47D H 0.6214 0.5776 -0.1127 0.035 Uiso 1 1 calc R U . . .
C48B C 0.6548(2) 0.64250(17) -0.03329(14) 0.0272(6) Uani 1 1 d . . . . .
H48C H 0.7090 0.6800 -0.0151 0.033 Uiso 1 1 calc R U . . .
H48D H 0.5848 0.6676 -0.0431 0.033 Uiso 1 1 calc R U . . .
C49B C 0.6532(2) 0.57941(17) 0.01259(13) 0.0266(6) Uani 1 1 d . . . . .
C50B C 0.5604(2) 0.52525(19) -0.01214(14) 0.0333(7) Uani 1 1 d . . . . .
H50D H 0.5590 0.4858 0.0182 0.050 Uiso 1 1 calc R U . . .
H50E H 0.5699 0.5027 -0.0506 0.050 Uiso 1 1 calc R U . . .
H50F H 0.4932 0.5529 -0.0197 0.050 Uiso 1 1 calc R U . . .
N1B N 0.5836(2) 0.82990(15) -0.00210(12) 0.0295(5) Uani 1 1 d . . . . .
N2B N 0.39259(19) 0.76134(14) -0.01723(11) 0.0270(5) Uani 1 1 d . . . . .
N3B N 0.5511(2) 0.78907(16) 0.13903(12) 0.0319(6) Uani 1 1 d . . . . .
N4B N 0.59284(19) 0.65444(15) 0.09285(12) 0.0280(5) Uani 1 1 d . . . . .
O1B O -0.1608(2) 0.76245(16) 0.28810(11) 0.0426(6) Uani 1 1 d . . . . .
H1B1 H -0.1829 0.7187 0.2908 0.064 Uiso 1 1 calc R U . . .
O2B O 1.0120(2) 0.49964(16) -0.26940(12) 0.0442(6) Uani 1 1 d . . . . .
H2B1 H 1.0773 0.4905 -0.2588 0.066 Uiso 1 1 calc R U . . .
P1 P 0.80832(7) 0.54253(5) 0.33046(4) 0.03380(18) Uani 1 1 d . . . . .
F1 F 0.8843(2) 0.54383(16) 0.28352(14) 0.0627(7) Uani 1 1 d . . . . .
F2 F 0.8785(2) 0.60550(15) 0.37125(14) 0.0648(7) Uani 1 1 d . . . . .
F3 F 0.7300(2) 0.54143(17) 0.37646(12) 0.0650(7) Uani 1 1 d . . . . .
F4 F 0.7363(2) 0.48148(16) 0.28846(13) 0.0621(7) Uani 1 1 d . . . . .
F5 F 0.7383(2) 0.60767(15) 0.29280(11) 0.0568(6) Uani 1 1 d . . . . .
F6 F 0.8777(2) 0.47908(15) 0.36896(13) 0.0631(7) Uani 1 1 d . . . . .
P2 P 0.7025(8) 0.0504(5) 0.1662(5) 0.0285(3) Uani 0.203(5) 1 d D U P B 1
F7 F 0.7827(10) 0.0499(10) 0.1236(8) 0.0663(11) Uani 0.203(5) 1 d D U P B 1
F8 F 0.7716(16) -0.0100(10) 0.2097(9) 0.0451(8) Uani 0.203(5) 1 d D U P B 1
F9 F 0.6203(11) 0.0513(9) 0.2090(7) 0.0569(9) Uani 0.203(5) 1 d D U P B 1
F10 F 0.631(2) 0.1089(14) 0.1215(13) 0.0437(8) Uani 0.203(5) 1 d D U P B 1
F11 F 0.7644(14) 0.1179(8) 0.2039(7) 0.0746(12) Uani 0.203(5) 1 d D U P B 1
F12 F 0.6358(14) -0.0107(9) 0.1289(7) 0.0598(10) Uani 0.203(5) 1 d D U P B 1
P2' P 0.68913(17) 0.06651(11) 0.16410(11) 0.0285(3) Uani 0.797(5) 1 d D U P B 2
F7' F 0.7979(2) 0.0905(2) 0.1463(2) 0.0663(11) Uani 0.797(5) 1 d D U P B 2
F8' F 0.7545(3) 0.0102(2) 0.21528(18) 0.0451(8) Uani 0.797(5) 1 d D U P B 2
F9' F 0.5820(3) 0.0426(2) 0.18206(19) 0.0569(9) Uani 0.797(5) 1 d D U P B 2
F10' F 0.6260(5) 0.1232(3) 0.1137(3) 0.0437(8) Uani 0.797(5) 1 d D U P B 2
F11' F 0.7064(4) 0.1315(2) 0.21372(17) 0.0746(12) Uani 0.797(5) 1 d D U P B 2
F12' F 0.6758(4) 0.0001(2) 0.11500(16) 0.0598(10) Uani 0.797(5) 1 d D U P B 2
C1S C 0.2133(3) 0.2946(2) 0.12220(19) 0.0386(10) Uani 0.851(6) 1 d D . P . .
H1S1 H 0.1808 0.2710 0.0829 0.058 Uiso 0.851(6) 1 calc R U P . .
H1S2 H 0.2085 0.2606 0.1559 0.058 Uiso 0.851(6) 1 calc R U P . .
H1S3 H 0.2881 0.3055 0.1232 0.058 Uiso 0.851(6) 1 calc R U P . .
C2S C 0.1564(3) 0.3657(2) 0.12910(17) 0.0346(9) Uani 0.851(6) 1 d D . P . .
C3S C 0.2047(4) 0.4112(3) 0.1838(2) 0.0503(12) Uani 0.851(6) 1 d D . P . .
H3S1 H 0.1713 0.4607 0.1804 0.076 Uiso 0.851(6) 1 calc R U P . .
H3S2 H 0.2809 0.4168 0.1860 0.076 Uiso 0.851(6) 1 calc R U P . .
H3S3 H 0.1938 0.3863 0.2210 0.076 Uiso 0.851(6) 1 calc R U P . .
O1S O 0.0759(3) 0.3826(2) 0.0944(2) 0.0732(14) Uani 0.851(6) 1 d D . P . .
C4S C 0.6304(10) 0.4607(6) 0.6440(5) 0.057(3) Uani 0.579(12) 1 d D U P C 1
H4S1 H 0.6999 0.4692 0.6713 0.085 Uiso 0.579(12) 1 calc R U P C 1
H4S2 H 0.6296 0.4823 0.6035 0.085 Uiso 0.579(12) 1 calc R U P C 1
H4S3 H 0.5752 0.4844 0.6615 0.085 Uiso 0.579(12) 1 calc R U P C 1
C5S C 0.6103(8) 0.3810(6) 0.6377(3) 0.0346(19) Uani 0.579(12) 1 d D U P C 1
C6S C 0.6949(8) 0.3316(5) 0.6722(5) 0.067(2) Uani 0.579(12) 1 d D U P C 1
H6S1 H 0.7536 0.3623 0.6947 0.100 Uiso 0.579(12) 1 calc R U P C 1
H6S2 H 0.6663 0.3011 0.7013 0.100 Uiso 0.579(12) 1 calc R U P C 1
H6S3 H 0.7208 0.2989 0.6434 0.100 Uiso 0.579(12) 1 calc R U P C 1
O2S O 0.5270(10) 0.3577(7) 0.6053(5) 0.079(3) Uani 0.579(12) 1 d D U P C 1
C4S' C 0.655(2) 0.4562(13) 0.6252(13) 0.052(5) Uani 0.274(12) 1 d D U P D 2
H4S4 H 0.7324 0.4574 0.6301 0.079 Uiso 0.274(12) 1 calc R U P D 2
H4S5 H 0.6214 0.4784 0.5855 0.079 Uiso 0.274(12) 1 calc R U P D 2
H4S6 H 0.6353 0.4849 0.6584 0.079 Uiso 0.274(12) 1 calc R U P D 2
C5S' C 0.6203(19) 0.3797(13) 0.6275(6) 0.035(3) Uani 0.274(12) 1 d D U P D 2
C6S' C 0.6981(17) 0.3190(10) 0.6360(11) 0.067(2) Uani 0.274(12) 1 d D U P D 2
H6S4 H 0.7693 0.3399 0.6394 0.100 Uiso 0.274(12) 1 calc R U P D 2
H6S5 H 0.6956 0.2915 0.6737 0.100 Uiso 0.274(12) 1 calc R U P D 2
H6S6 H 0.6816 0.2850 0.6008 0.100 Uiso 0.274(12) 1 calc R U P D 2
O2S' O 0.523(2) 0.3712(16) 0.6217(12) 0.079(3) Uani 0.274(12) 1 d D U P D 2

loop_
_atom_site_aniso_label
_atom_site_aniso_U_11
_atom_site_aniso_U_22
_atom_site_aniso_U_33
_atom_site_aniso_U_23
_atom_site_aniso_U_13
_atom_site_aniso_U_12
Cu1 0.02419(19) 0.0381(2) 0.02235(19) -0.0042(2) 0.00160(15) -0.0053(2)
C1A 0.0348(16) 0.0354(17) 0.0289(15) -0.0020(12) 0.0048(13) -0.0047(12)
C2A 0.0402(18) 0.0365(18) 0.0338(17) 0.0044(13) 0.0070(14) -0.0053(13)
C3A 0.0392(17) 0.049(2) 0.0238(15) 0.0032(13) 0.0033(13) -0.0060(14)
C4A 0.0325(14) 0.0431(17) 0.0259(13) -0.0035(14) 0.0036(11) -0.0060(15)
C5A 0.0175(11) 0.0355(16) 0.0263(13) -0.0010(11) 0.0017(10) 0.0002(11)
C6A 0.0297(15) 0.0356(16) 0.0241(14) -0.0030(11) 0.0065(11) -0.0030(12)
C7A 0.0208(12) 0.0304(15) 0.0257(14) -0.0020(11) 0.0012(10) 0.0005(11)
C8A 0.0349(15) 0.0344(16) 0.0242(14) -0.0046(12) 0.0044(12) -0.0062(13)
C9A 0.0381(16) 0.0305(16) 0.0263(14) -0.0054(12) 0.0070(12) -0.0074(12)
C10A 0.0244(13) 0.0276(15) 0.0256(14) -0.0026(11) -0.0003(11) -0.0025(10)
C11A 0.0257(13) 0.0256(14) 0.0247(14) -0.0031(11) 0.0022(11) -0.0040(10)
C12A 0.0322(16) 0.0375(17) 0.0280(15) -0.0065(12) 0.0045(12) -0.0130(12)
C13A 0.0343(16) 0.0320(16) 0.0348(17) -0.0057(13) 0.0078(13) -0.0115(12)
C14A 0.0309(15) 0.0255(14) 0.0298(15) -0.0025(11) 0.0099(12) -0.0012(11)
C15A 0.0372(17) 0.0343(17) 0.0318(16) -0.0047(13) 0.0113(13) -0.0044(12)
C16A 0.0305(15) 0.0372(16) 0.0291(15) -0.0044(13) 0.0078(12) -0.0001(12)
C17A 0.0295(15) 0.0379(17) 0.0295(15) -0.0094(12) 0.0053(12) -0.0022(12)
C18A 0.0261(14) 0.0308(16) 0.0310(15) -0.0089(12) 0.0031(12) -0.0033(11)
C19A 0.0261(14) 0.0283(15) 0.0257(14) -0.0033(11) 0.0029(11) 0.0015(11)
C20A 0.0309(15) 0.0441(19) 0.0313(16) 0.0034(13) 0.0059(12) 0.0096(13)
C21A 0.0222(13) 0.0255(14) 0.0263(14) -0.0020(11) 0.0029(10) -0.0010(10)
C22A 0.0257(14) 0.0331(16) 0.0286(15) -0.0104(12) 0.0046(11) -0.0069(11)
C23A 0.0215(13) 0.0308(15) 0.0315(15) -0.0042(12) 0.0032(11) -0.0055(11)
C24A 0.0202(13) 0.0312(15) 0.0238(14) -0.0006(11) 0.0011(10) 0.0006(11)
C25A 0.0260(14) 0.0411(17) 0.0314(15) 0.0018(13) 0.0012(12) 0.0071(13)
C26A 0.0371(17) 0.0271(16) 0.0378(17) 0.0010(13) 0.0040(14) -0.0018(12)
C27A 0.048(2) 0.0315(18) 0.052(2) -0.0040(15) 0.0111(17) 0.0034(14)
C28A 0.051(2) 0.0394(19) 0.044(2) -0.0108(15) 0.0192(17) -0.0042(15)
C29A 0.0411(17) 0.0383(17) 0.0278(15) -0.0037(13) 0.0132(13) -0.0085(14)
C30A 0.0297(14) 0.0310(15) 0.0272(15) -0.0002(11) 0.0088(12) -0.0093(12)
C31A 0.0280(14) 0.0399(17) 0.0194(13) -0.0009(11) 0.0027(11) -0.0032(11)
C32A 0.0233(13) 0.0321(16) 0.0239(13) 0.0026(10) 0.0013(11) -0.0063(10)
C33A 0.0249(13) 0.049(2) 0.0232(13) 0.0034(12) 0.0009(11) -0.0055(12)
C34A 0.0240(14) 0.0437(18) 0.0235(14) 0.0059(12) -0.0007(11) -0.0029(12)
C35A 0.0203(12) 0.0298(15) 0.0223(13) 0.0017(10) -0.0005(10) -0.0025(10)
C36A 0.0207(12) 0.0258(14) 0.0239(13) 0.0030(10) 0.0005(10) -0.0009(10)
C37A 0.0188(12) 0.0409(17) 0.0246(13) 0.0052(13) 0.0007(10) -0.0021(12)
C38A 0.0202(12) 0.048(2) 0.0266(14) 0.0052(12) -0.0003(11) 0.0003(12)
C39A 0.0217(12) 0.0438(17) 0.0270(13) 0.0024(14) 0.0042(10) 0.0059(13)
C40A 0.0182(17) 0.035(3) 0.029(2) -0.0031(18) 0.0069(15) -0.0039(17)
C41A 0.0260(15) 0.035(3) 0.0271(16) 0.0009(18) 0.0102(13) -0.0062(18)
C42A 0.0250(19) 0.032(3) 0.0209(18) 0.0005(18) 0.0064(15) -0.0014(19)
O2A 0.0291(15) 0.061(3) 0.0263(14) -0.0017(14) 0.0132(11) -0.0150(15)
C40C 0.029(6) 0.044(8) 0.038(6) 0.002(7) -0.008(5) 0.002(7)
C41C 0.0260(15) 0.035(3) 0.0271(16) 0.0009(18) 0.0102(13) -0.0062(18)
C42C 0.028(6) 0.041(8) 0.032(6) -0.001(7) -0.007(5) -0.004(6)
O2C 0.049(7) 0.049(9) 0.050(7) -0.001(6) 0.011(5) -0.001(6)
C43A 0.0224(12) 0.0385(17) 0.0254(13) 0.0024(12) 0.0040(10) 0.0013(11)
C44A 0.0223(13) 0.0361(16) 0.0248(14) -0.0007(11) 0.0013(11) 0.0053(11)
C45A 0.0397(17) 0.0354(18) 0.0355(17) -0.0052(13) 0.0062(13) 0.0103(13)
C46A 0.0208(12) 0.0261(14) 0.0196(12) -0.0001(10) 0.0002(9) 0.0018(10)
C47A 0.0226(13) 0.0431(17) 0.0222(14) -0.0034(12) -0.0002(11) -0.0018(12)
C48A 0.0193(12) 0.0419(18) 0.0251(14) -0.0017(11) 0.0005(10) -0.0018(11)
C49A 0.0207(13) 0.0317(15) 0.0250(14) -0.0016(11) 0.0011(11) -0.0054(11)
C50A 0.0375(17) 0.0334(17) 0.0386(17) -0.0016(13) 0.0087(14) -0.0092(13)
N1A 0.0228(11) 0.0353(14) 0.0232(12) -0.0020(10) 0.0015(9) 0.0004(9)
N2A 0.0207(11) 0.0326(13) 0.0233(12) -0.0015(9) 0.0017(9) -0.0008(9)
N3A 0.0300(12) 0.0279(13) 0.0283(13) -0.0007(10) 0.0055(10) -0.0054(10)
N4A 0.0250(11) 0.0350(13) 0.0222(10) -0.0008(11) 0.0035(8) -0.0064(11)
O1A 0.0399(13) 0.0515(15) 0.0323(12) -0.0089(10) 0.0139(10) -0.0071(11)
Cu2 0.0288(2) 0.0356(2) 0.0237(2) 0.0085(2) 0.00121(15) 0.0029(2)
C1B 0.0435(18) 0.0275(16) 0.0315(16) -0.0018(12) 0.0059(13) -0.0016(13)
C2B 0.0473(19) 0.0291(16) 0.0413(18) -0.0019(13) 0.0192(15) -0.0025(13)
C3B 0.053(2) 0.0301(16) 0.0385(18) 0.0065(13) 0.0239(15) 0.0062(14)
C4B 0.0456(18) 0.0318(16) 0.0261(15) 0.0047(12) 0.0147(13) 0.0133(13)
C5B 0.0341(15) 0.0278(15) 0.0236(14) 0.0015(11) 0.0102(12) 0.0095(12)
C6B 0.0339(15) 0.0386(17) 0.0214(14) 0.0032(12) 0.0036(12) 0.0047(12)
C7B 0.0278(13) 0.0303(14) 0.0213(12) -0.0011(12) 0.0005(10) 0.0071(12)
C8B 0.0297(13) 0.0451(18) 0.0200(12) -0.0012(13) 0.0008(10) 0.0071(14)
C9B 0.0282(14) 0.0437(18) 0.0207(13) -0.0013(11) -0.0013(11) 0.0047(12)
C10B 0.0256(13) 0.0279(15) 0.0205(12) -0.0009(10) 0.0000(10) 0.0031(11)
C11B 0.0242(13) 0.0274(14) 0.0222(13) -0.0019(11) -0.0021(10) -0.0001(11)
C12B 0.0213(12) 0.0380(16) 0.0223(12) -0.0019(12) -0.0029(10) -0.0004(12)
C13B 0.0221(12) 0.0422(18) 0.0283(14) -0.0029(13) 0.0015(10) -0.0018(12)
C14B 0.0268(14) 0.0348(16) 0.0239(14) -0.0031(11) 0.0015(11) -0.0077(11)
C15B 0.0272(14) 0.0482(19) 0.0294(15) -0.0019(13) 0.0052(12) -0.0072(12)
C16B 0.0323(15) 0.044(2) 0.0263(14) -0.0002(12) 0.0083(12) -0.0032(13)
C17B 0.0346(15) 0.0408(18) 0.0222(13) 0.0005(12) 0.0030(11) -0.0048(12)
C18B 0.0272(13) 0.0356(16) 0.0220(12) 0.0004(12) 0.0005(10) -0.0035(12)
C19B 0.0292(14) 0.0298(15) 0.0199(13) 0.0011(11) 0.0007(11) -0.0049(11)
C20B 0.0419(17) 0.0321(17) 0.0325(16) 0.0033(12) 0.0062(13) -0.0052(13)
C21B 0.0217(12) 0.0267(15) 0.0208(12) 0.0005(10) -0.0029(10) -0.0020(10)
C22B 0.0252(14) 0.0443(18) 0.0218(14) 0.0047(12) -0.0018(11) -0.0001(12)
C23B 0.0235(12) 0.0443(18) 0.0229(13) 0.0036(13) -0.0023(10) 0.0008(12)
C24B 0.0253(14) 0.0322(15) 0.0233(14) 0.0016(11) 0.0002(11) 0.0055(11)
C25B 0.0375(17) 0.0341(17) 0.0407(18) 0.0046(13) 0.0111(14) 0.0105(13)
C26B 0.052(2) 0.0365(18) 0.0307(17) 0.0050(13) 0.0040(15) 0.0002(15)
C27B 0.055(2) 0.041(2) 0.0369(19) -0.0013(15) 0.0032(16) 0.0033(16)
C28B 0.049(2) 0.053(2) 0.0270(16) 0.0022(15) 0.0020(14) 0.0104(16)
C29B 0.0341(14) 0.0468(18) 0.0289(14) 0.0065(15) 0.0033(11) 0.0052(15)
C30B 0.0205(12) 0.0392(18) 0.0267(14) 0.0069(12) 0.0023(10) -0.0005(11)
C31B 0.0291(15) 0.0373(17) 0.0267(15) 0.0100(12) 0.0075(12) 0.0002(12)
C32B 0.0221(13) 0.0293(14) 0.0262(14) 0.0059(11) -0.0001(11) -0.0047(11)
C33B 0.0371(16) 0.0309(15) 0.0247(14) 0.0071(12) -0.0020(12) -0.0015(13)
C34B 0.0394(17) 0.0272(15) 0.0313(16) 0.0079(12) 0.0003(13) 0.0018(12)
C35B 0.0274(14) 0.0246(14) 0.0294(14) 0.0049(11) -0.0004(11) -0.0001(11)
C36B 0.0281(14) 0.0268(14) 0.0295(15) 0.0066(12) 0.0028(11) 0.0012(11)
C37B 0.0376(18) 0.0371(18) 0.0364(17) 0.0078(13) 0.0035(14) 0.0123(13)
C38B 0.0395(18) 0.0319(17) 0.0445(19) 0.0057(14) 0.0078(15) 0.0107(13)
C39B 0.0331(16) 0.0254(15) 0.0390(17) 0.0015(12) 0.0083(13) 0.0002(12)
C40B 0.0415(18) 0.0324(17) 0.0440(19) -0.0004(14) 0.0126(15) 0.0073(13)
C41B 0.0281(15) 0.0377(18) 0.0373(17) 0.0013(13) 0.0088(13) 0.0005(12)
C42B 0.0302(15) 0.0388(17) 0.0334(16) 0.0037(13) 0.0062(12) -0.0001(13)
C43B 0.0273(15) 0.0333(16) 0.0333(16) 0.0076(12) 0.0068(12) 0.0042(12)
C44B 0.0241(13) 0.0306(15) 0.0317(15) 0.0012(12) 0.0041(11) -0.0031(11)
C45B 0.0344(17) 0.048(2) 0.0383(18) -0.0077(15) 0.0077(14) -0.0148(14)
C46B 0.0229(13) 0.0266(14) 0.0275(14) 0.0046(11) 0.0010(11) -0.0008(11)
C47B 0.0257(14) 0.0334(16) 0.0284(15) 0.0092(12) 0.0041(11) 0.0012(11)
C48B 0.0211(12) 0.0291(14) 0.0298(15) 0.0101(11) 0.0022(11) 0.0020(10)
C49B 0.0248(14) 0.0281(15) 0.0253(14) 0.0064(11) 0.0022(11) -0.0029(11)
C50B 0.0292(15) 0.0410(18) 0.0271(14) 0.0061(13) 0.0005(12) -0.0107(13)
N1B 0.0361(13) 0.0278(13) 0.0248(12) 0.0019(10) 0.0068(10) 0.0019(10)
N2B 0.0281(12) 0.0314(14) 0.0205(11) 0.0027(9) 0.0031(9) 0.0046(9)
N3B 0.0329(13) 0.0349(14) 0.0248(13) 0.0062(10) -0.0002(10) -0.0026(10)
N4B 0.0228(11) 0.0351(14) 0.0246(12) 0.0079(10) 0.0022(9) -0.0016(10)
O1B 0.0404(13) 0.0563(17) 0.0334(12) -0.0024(11) 0.0133(10) -0.0036(11)
O2B 0.0422(13) 0.0514(15) 0.0429(14) 0.0005(11) 0.0179(11) 0.0057(11)
P1 0.0338(4) 0.0358(4) 0.0300(4) 0.0051(3) 0.0029(3) 0.0035(3)
F1 0.0625(15) 0.0595(15) 0.0780(17) 0.0078(13) 0.0412(14) 0.0045(12)
F2 0.0554(14) 0.0509(15) 0.0747(18) -0.0116(12) -0.0148(13) -0.0003(11)
F3 0.0742(17) 0.0741(18) 0.0551(14) 0.0049(13) 0.0326(13) 0.0053(14)
F4 0.0555(14) 0.0600(16) 0.0669(16) -0.0196(13) 0.0051(12) -0.0119(12)
F5 0.0618(14) 0.0573(15) 0.0465(13) 0.0135(11) 0.0014(11) 0.0229(12)
F6 0.0747(17) 0.0503(14) 0.0576(15) 0.0147(11) 0.0003(13) 0.0208(12)
P2 0.0284(7) 0.0267(10) 0.0272(4) -0.0019(7) -0.0008(5) 0.0033(6)
F7 0.0335(14) 0.068(3) 0.096(3) 0.041(2) 0.0095(15) 0.0007(15)
F8 0.0432(19) 0.049(2) 0.0404(14) 0.0101(15) 0.0029(12) 0.0117(14)
F9 0.0345(17) 0.0676(19) 0.071(2) 0.0222(19) 0.0171(15) 0.0088(15)
F10 0.0395(13) 0.033(3) 0.051(2) 0.0152(15) -0.0067(13) 0.0022(16)
F11 0.092(3) 0.0552(19) 0.0582(19) -0.0316(15) -0.024(2) 0.0166(19)
F12 0.082(3) 0.0532(18) 0.0393(18) -0.0167(14) 0.0032(15) 0.0212(18)
P2' 0.0284(7) 0.0267(10) 0.0272(4) -0.0019(7) -0.0008(5) 0.0033(6)
F7' 0.0335(14) 0.068(3) 0.096(3) 0.041(2) 0.0095(15) 0.0007(15)
F8' 0.0432(19) 0.049(2) 0.0404(14) 0.0101(15) 0.0029(12) 0.0117(14)
F9' 0.0345(17) 0.0676(19) 0.071(2) 0.0222(19) 0.0171(15) 0.0088(15)
F10' 0.0395(13) 0.033(3) 0.051(2) 0.0152(15) -0.0067(13) 0.0022(16)
F11' 0.092(3) 0.0552(19) 0.0582(19) -0.0316(15) -0.024(2) 0.0166(19)
F12' 0.082(3) 0.0532(18) 0.0393(18) -0.0167(14) 0.0032(15) 0.0212(18)
C1S 0.038(2) 0.035(2) 0.037(2) -0.0025(16) -0.0052(16) 0.0005(16)
C2S 0.039(2) 0.036(2) 0.0266(18) -0.0009(15) 0.0039(15) -0.0003(16)
C3S 0.062(3) 0.046(3) 0.047(3) -0.018(2) 0.018(2) -0.005(2)
O1S 0.067(2) 0.066(3) 0.067(3) -0.013(2) -0.026(2) 0.035(2)
C4S 0.056(6) 0.037(4) 0.062(7) -0.003(4) -0.021(5) 0.005(4)
C5S 0.049(4) 0.030(3) 0.021(3) 0.001(3) -0.001(3) 0.001(3)
C6S 0.077(4) 0.037(4) 0.077(6) 0.011(4) -0.004(5) 0.019(3)
O2S 0.099(3) 0.048(5) 0.063(6) 0.011(4) -0.042(4) -0.029(3)
C4S' 0.050(10) 0.039(9) 0.070(12) 0.009(8) 0.016(8) -0.008(7)
C5S' 0.054(7) 0.028(6) 0.024(6) 0.010(5) 0.009(5) -0.006(6)
C6S' 0.077(4) 0.037(4) 0.077(6) 0.011(4) -0.004(5) 0.019(3)
O2S' 0.099(3) 0.048(5) 0.063(6) 0.011(4) -0.042(4) -0.029(3)

loop_
_atom_type_symbol
_atom_type_description
_atom_type_scat_dispersion_real
_atom_type_scat_dispersion_imag
_atom_type_scat_source
C C 0.0181 0.0091 'International Tables Vol C Tables 4.2.6.8 and 6.1.1.4'
H H 0.0000 0.0000 'International Tables Vol C Tables 4.2.6.8 and 6.1.1.4'
N N 0.0311 0.0180 'International Tables Vol C Tables 4.2.6.8 and 6.1.1.4'
F F 0.0727 0.0534 'International Tables Vol C Tables 4.2.6.8 and 6.1.1.4'
P P 0.2955 0.4335 'International Tables Vol C Tables 4.2.6.8 and 6.1.1.4'
Cu Cu -1.9646 0.5888 'International Tables Vol C Tables 4.2.6.8 and 6.1.1.4'
O O 0.0492 0.0322 'International Tables Vol C Tables 4.2.6.8 and 6.1.1.4'

loop_
_geom_angle_atom_site_label_1
_geom_angle_atom_site_label_2
_geom_angle_atom_site_label_3
_geom_angle
N2A Cu1 N4A 129.27(11)
N2A Cu1 N1A 82.93(10)
N4A Cu1 N1A 127.31(10)
N2A Cu1 N3A 130.09(10)
N4A Cu1 N3A 81.75(11)
N1A Cu1 N3A 109.85(10)
N1A C1A C2A 122.7(3)
N1A C1A H1A 118.7
C2A C1A H1A 118.7
C1A C2A C3A 118.4(3)
C1A C2A H2A 120.8
C3A C2A H2A 120.8
C4A C3A C2A 119.1(3)
C4A C3A H3A 120.5
C2A C3A H3A 120.5
C3A C4A C5A 119.0(3)
C3A C4A H4A 120.5
C5A C4A H4A 120.5
N1A C5A C4A 121.9(3)
N1A C5A C6A 117.7(3)
C4A C5A C6A 120.4(3)
N2A C6A C5A 113.1(3)
N2A C6A H6A1 109.0
C5A C6A H6A1 109.0
N2A C6A H6A2 109.0
C5A C6A H6A2 109.0
H6A1 C6A H6A2 107.8
N2A C7A C24A 125.4(3)
N2A C7A C8A 126.4(3)
C24A C7A C8A 108.1(2)
C7A C8A C9A 105.8(2)
C7A C8A H8A1 110.6
C9A C8A H8A1 110.6
C7A C8A H8A2 110.6
C9A C8A H8A2 110.6
H8A1 C8A H8A2 108.7
C10A C9A C8A 102.8(2)
C10A C9A H9A1 111.2
C8A C9A H9A1 111.2
C10A C9A H9A2 111.2
C8A C9A H9A2 111.2
H9A1 C9A H9A2 109.1
C11A C10A C9A 118.6(2)
C11A C10A C24A 114.1(2)
C9A C10A C24A 103.9(2)
C11A C10A H10A 106.5
C9A C10A H10A 106.5
C24A C10A H10A 106.5
C10A C11A C12A 110.7(2)
C10A C11A C21A 110.2(2)
C12A C11A C21A 109.0(2)
C10A C11A H11A 109.0
C12A C11A H11A 109.0
C21A C11A H11A 109.0
C13A C12A C11A 112.8(3)
C13A C12A H12A 109.0
C11A C12A H12A 109.0
C13A C12A H12B 109.0
C11A C12A H12B 109.0
H12A C12A H12B 107.8
C14A C13A C12A 124.6(3)
C14A C13A H13A 117.7
C12A C13A H13A 117.7
C13A C14A C15A 120.3(3)
C13A C14A C19A 123.0(3)
C15A C14A C19A 116.7(3)
C14A C15A C16A 112.7(3)
C14A C15A H15A 109.1
C16A C15A H15A 109.1
C14A C15A H15B 109.1
C16A C15A H15B 109.1
H15A C15A H15B 107.8
O1A C16A C17A 108.0(3)
O1A C16A C15A 110.6(3)
C17A C16A C15A 110.7(3)
O1A C16A H16A 109.2
C17A C16A H16A 109.2
C15A C16A H16A 109.2
C16A C17A C18A 110.4(2)
C16A C17A H17A 109.6
C18A C17A H17A 109.6
C16A C17A H17B 109.6
C18A C17A H17B 109.6
H17A C17A H17B 108.1
C17A C18A C19A 114.8(3)
C17A C18A H18A 108.6
C19A C18A H18A 108.6
C17A C18A H18B 108.6
C19A C18A H18B 108.6
H18A C18A H18B 107.6
C14A C19A C20A 108.9(3)
C14A C19A C18A 107.7(2)
C20A C19A C18A 109.6(2)
C14A C19A C21A 109.9(2)
C20A C19A C21A 111.7(2)
C18A C19A C21A 109.1(2)
C19A C20A H20A 109.5
C19A C20A H20B 109.5
H20A C20A H20B 109.5
C19A C20A H20C 109.5
H20A C20A H20C 109.5
H20B C20A H20C 109.5
C22A C21A C11A 113.3(2)
C22A C21A C19A 113.1(2)
C11A C21A C19A 111.2(2)
C22A C21A H21A 106.2
C11A C21A H21A 106.2
C19A C21A H21A 106.2
C23A C22A C21A 113.9(2)
C23A C22A H22A 108.8
C21A C22A H22A 108.8
C23A C22A H22B 108.8
C21A C22A H22B 108.8
H22A C22A H22B 107.7
C24A C23A C22A 110.1(2)
C24A C23A H23A 109.6
C22A C23A H23A 109.6
C24A C23A H23B 109.6
C22A C23A H23B 109.6
H23A C23A H23B 108.2
C7A C24A C23A 118.3(3)
C7A C24A C10A 100.3(2)
C23A C24A C10A 108.0(2)
C7A C24A C25A 105.7(2)
C23A C24A C25A 111.0(2)
C10A C24A C25A 113.3(3)
C24A C25A H25A 109.5
C24A C25A H25B 109.5
H25A C25A H25B 109.5
C24A C25A H25C 109.5
H25A C25A H25C 109.5
H25B C25A H25C 109.5
N3A C26A C27A 122.7(3)
N3A C26A H26A 118.6
C27A C26A H26A 118.6
C28A C27A C26A 118.9(4)
C28A C27A H27A 120.5
C26A C27A H27A 120.5
C27A C28A C29A 119.0(3)
C27A C28A H28A 120.5
C29A C28A H28A 120.5
C28A C29A C30A 118.3(3)
C28A C29A H29A 120.9
C30A C29A H29A 120.9
N3A C30A C29A 123.1(3)
N3A C30A C31A 116.6(3)
C29A C30A C31A 120.3(3)
N4A C31A C30A 111.4(2)
N4A C31A H31A 109.3
C30A C31A H31A 109.3
N4A C31A H31B 109.3
C30A C31A H31B 109.3
H31A C31A H31B 108.0
N4A C32A C49A 124.5(3)
N4A C32A C33A 127.4(3)
C49A C32A C33A 108.1(2)
C32A C33A C34A 105.5(2)
C32A C33A H33A 110.6
C34A C33A H33A 110.6
C32A C33A H33B 110.6
C34A C33A H33B 110.6
H33A C33A H33B 108.8
C35A C34A C33A 101.5(2)
C35A C34A H34A 111.5
C33A C34A H34A 111.5
C35A C34A H34B 111.5
C33A C34A H34B 111.5
H34A C34A H34B 109.3
C36A C35A C34A 119.7(2)
C36A C35A C49A 115.5(2)
C34A C35A C49A 103.3(2)
C36A C35A H35A 105.7
C34A C35A H35A 105.7
C49A C35A H35A 105.7
C35A C36A C37A 109.0(2)
C35A C36A C46A 109.7(2)
C37A C36A C46A 109.5(2)
C35A C36A H36A 109.5
C37A C36A H36A 109.5
C46A C36A H36A 109.5
C38A C37A C36A 113.4(2)
C38A C37A H37A 108.9
C36A C37A H37A 108.9
C38A C37A H37B 108.9
C36A C37A H37B 108.9
H37A C37A H37B 107.7
C39A C38A C37A 126.2(3)
C39A C38A H38A 116.9
C37A C38A H38A 116.9
C38A C39A C40C 127.9(8)
C38A C39A C40A 119.5(3)
C38A C39A C44A 122.0(3)
C40C C39A C44A 106.9(9)
C40A C39A C44A 118.5(3)
C39A C40A C41A 111.5(3)
C39A C40A H40A 109.3
C41A C40A H40A 109.3
C39A C40A H40B 109.3
C41A C40A H40B 109.3
H40A C40A H40B 108.0
O2A C41A C42A 108.8(3)
O2A C41A C40A 112.1(3)
C42A C41A C40A 108.2(4)
O2A C41A H41A 109.2
C42A C41A H41A 109.2
C40A C41A H41A 109.2
C41A C42A C43A 110.2(3)
C41A C42A H42A 109.6
C43A C42A H42A 109.6
C41A C42A H42B 109.6
C43A C42A H42B 109.6
H42A C42A H42B 108.1
C41A O2A H2A1 109.5
C39A C40C C41C 106.2(11)
C39A C40C H40E 110.5
C41C C40C H40E 110.5
C39A C40C H40F 110.5
C41C C40C H40F 110.5
H40E C40C H40F 108.7
O2C C41C C40C 108.1(12)
O2C C41C C42C 109.3(12)
C40C C41C C42C 109.2(15)
O2C C41C H41E 110.1
C40C C41C H41E 110.1
C42C C41C H41E 110.1
C41C C42C C43A 102.3(11)
C41C C42C H42E 111.3
C43A C42C H42E 111.3
C41C C42C H42F 111.3
C43A C42C H42F 111.3
H42E C42C H42F 109.2
C41C O2C H2C 109.5
C42C C43A C44A 108.1(9)
C44A C43A C42A 115.6(3)
C44A C43A H43A 108.4
C42A C43A H43A 108.4
C44A C43A H43B 108.4
C42A C43A H43B 108.4
H43A C43A H43B 107.5
C45A C44A C39A 108.2(3)
C45A C44A C43A 109.2(3)
C39A C44A C43A 109.9(3)
C45A C44A C46A 112.9(3)
C39A C44A C46A 108.5(2)
C43A C44A C46A 108.1(2)
C44A C45A H45A 109.5
C44A C45A H45B 109.5
H45A C45A H45B 109.5
C44A C45A H45C 109.5
H45A C45A H45C 109.5
H45B C45A H45C 109.5
C36A C46A C47A 111.9(2)
C36A C46A C44A 112.6(2)
C47A C46A C44A 113.4(2)
C36A C46A H46A 106.1
C47A C46A H46A 106.1
C44A C46A H46A 106.1
C48A C47A C46A 112.6(2)
C48A C47A H47A 109.1
C46A C47A H47A 109.1
C48A C47A H47B 109.1
C46A C47A H47B 109.1
H47A C47A H47B 107.8
C49A C48A C47A 110.9(2)
C49A C48A H48A 109.5
C47A C48A H48A 109.5
C49A C48A H48B 109.5
C47A C48A H48B 109.5
H48A C48A H48B 108.0
C32A C49A C48A 118.2(2)
C32A C49A C50A 106.7(2)
C48A C49A C50A 110.6(3)
C32A C49A C35A 99.1(2)
C48A C49A C35A 108.5(2)
C50A C49A C35A 113.5(2)
C49A C50A H50A 109.5
C49A C50A H50B 109.5
H50A C50A H50B 109.5
C49A C50A H50C 109.5
H50A C50A H50C 109.5
H50B C50A H50C 109.5
C1A N1A C5A 118.9(3)
C1A N1A Cu1 128.7(2)
C5A N1A Cu1 112.3(2)
C7A N2A C6A 115.4(3)
C7A N2A Cu1 134.9(2)
C6A N2A Cu1 109.66(19)
C26A N3A C30A 117.9(3)
C26A N3A Cu1 129.6(2)
C30A N3A Cu1 112.5(2)
C32A N4A C31A 116.2(2)
C32A N4A Cu1 135.1(2)
C31A N4A Cu1 108.59(18)
C16A O1A H1A1 109.5
N4B Cu2 N2B 130.18(11)
N4B Cu2 N3B 82.71(11)
N2B Cu2 N3B 125.86(10)
N4B Cu2 N1B 132.75(10)
N2B Cu2 N1B 82.10(10)
N3B Cu2 N1B 106.63(11)
N1B C1B C2B 123.0(3)
N1B C1B H1B 118.5
C2B C1B H1B 118.5
C3B C2B C1B 118.2(3)
C3B C2B H2B 120.9
C1B C2B H2B 120.9
C2B C3B C4B 119.2(3)
C2B C3B H3B 120.4
C4B C3B H3B 120.4
C3B C4B C5B 118.8(3)
C3B C4B H4B 120.6
C5B C4B H4B 120.6
N1B C5B C4B 122.1(3)
N1B C5B C6B 117.2(3)
C4B C5B C6B 120.7(3)
N2B C6B C5B 110.7(2)
N2B C6B H6B1 109.5
C5B C6B H6B1 109.5
N2B C6B H6B2 109.5
C5B C6B H6B2 109.5
H6B1 C6B H6B2 108.1
N2B C7B C24B 124.0(2)
N2B C7B C8B 127.3(3)
C24B C7B C8B 108.7(2)
C7B C8B C9B 105.3(2)
C7B C8B H8B1 110.7
C9B C8B H8B1 110.7
C7B C8B H8B2 110.7
C9B C8B H8B2 110.7
H8B1 C8B H8B2 108.8
C10B C9B C8B 102.0(2)
C10B C9B H9B1 111.4
C8B C9B H9B1 111.4
C10B C9B H9B2 111.4
C8B C9B H9B2 111.4
H9B1 C9B H9B2 109.2
C11B C10B C9B 120.8(2)
C11B C10B C24B 114.0(2)
C9B C10B C24B 103.8(2)
C11B C10B H10B 105.7
C9B C10B H10B 105.7
C24B C10B H10B 105.7
C10B C11B C12B 110.1(2)
C10B C11B C21B 109.0(2)
C12B C11B C21B 109.9(2)
C10B C11B H11B 109.3
C12B C11B H11B 109.3
C21B C11B H11B 109.3
C13B C12B C11B 113.6(2)
C13B C12B H12C 108.9
C11B C12B H12C 108.9
C13B C12B H12D 108.9
C11B C12B H12D 108.9
H12C C12B H12D 107.7
C14B C13B C12B 125.7(3)
C14B C13B H13B 117.1
C12B C13B H13B 117.1
C13B C14B C15B 120.6(3)
C13B C14B C19B 122.2(3)
C15B C14B C19B 117.2(3)
C14B C15B C16B 112.7(3)
C14B C15B H15C 109.1
C16B C15B H15C 109.1
C14B C15B H15D 109.1
C16B C15B H15D 109.1
H15C C15B H15D 107.8
O1B C16B C15B 111.5(3)
O1B C16B C17B 111.6(3)
C15B C16B C17B 109.1(3)
O1B C16B H16B 108.2
C15B C16B H16B 108.2
C17B C16B H16B 108.2
C16B C17B C18B 109.6(2)
C16B C17B H17C 109.7
C18B C17B H17C 109.7
C16B C17B H17D 109.7
C18B C17B H17D 109.7
H17C C17B H17D 108.2
C17B C18B C19B 114.8(2)
C17B C18B H18C 108.6
C19B C18B H18C 108.6
C17B C18B H18D 108.6
C19B C18B H18D 108.6
H18C C18B H18D 107.5
C14B C19B C20B 108.5(2)
C14B C19B C18B 109.1(2)
C20B C19B C18B 109.5(2)
C14B C19B C21B 109.1(2)
C20B C19B C21B 112.7(3)
C18B C19B C21B 107.9(2)
C19B C20B H20D 109.5
C19B C20B H20E 109.5
H20D C20B H20E 109.5
C19B C20B H20F 109.5
H20D C20B H20F 109.5
H20E C20B H20F 109.5
C11B C21B C22B 112.1(2)
C11B C21B C19B 112.4(2)
C22B C21B C19B 112.7(2)
C11B C21B H21B 106.4
C22B C21B H21B 106.4
C19B C21B H21B 106.4
C23B C22B C21B 113.3(2)
C23B C22B H22C 108.9
C21B C22B H22C 108.9
C23B C22B H22D 108.9
C21B C22B H22D 108.9
H22C C22B H22D 107.7
C24B C23B C22B 110.5(3)
C24B C23B H23C 109.5
C22B C23B H23C 109.5
C24B C23B H23D 109.5
C22B C23B H23D 109.5
H23C C23B H23D 108.1
C7B C24B C23B 117.5(3)
C7B C24B C25B 105.4(3)
C23B C24B C25B 111.1(3)
C7B C24B C10B 100.6(2)
C23B C24B C10B 108.3(2)
C25B C24B C10B 113.7(3)
C24B C25B H25D 109.5
C24B C25B H25E 109.5
H25D C25B H25E 109.5
C24B C25B H25F 109.5
H25D C25B H25F 109.5
H25E C25B H25F 109.5
N3B C26B C27B 123.0(3)
N3B C26B H26B 118.5
C27B C26B H26B 118.5
C26B C27B C28B 118.2(4)
C26B C27B H27B 120.9
C28B C27B H27B 120.9
C29B C28B C27B 119.0(3)
C29B C28B H28B 120.5
C27B C28B H28B 120.5
C28B C29B C30B 119.0(3)
C28B C29B H29B 120.5
C30B C29B H29B 120.5
N3B C30B C29B 122.3(3)
N3B C30B C31B 117.6(3)
C29B C30B C31B 120.1(3)
N4B C31B C30B 113.4(2)
N4B C31B H31C 108.9
C30B C31B H31C 108.9
N4B C31B H31D 108.9
C30B C31B H31D 108.9
H31C C31B H31D 107.7
N4B C32B C49B 125.8(3)
N4B C32B C33B 126.5(3)
C49B C32B C33B 107.7(3)
C32B C33B C34B 105.7(2)
C32B C33B H33C 110.6
C34B C33B H33C 110.6
C32B C33B H33D 110.6
C34B C33B H33D 110.6
H33C C33B H33D 108.7
C33B C34B C35B 103.5(2)
C33B C34B H34C 111.1
C35B C34B H34C 111.1
C33B C34B H34D 111.1
C35B C34B H34D 111.1
H34C C34B H34D 109.0
C36B C35B C34B 118.4(3)
C36B C35B C49B 114.4(2)
C34B C35B C49B 103.5(2)
C36B C35B H35B 106.6
C34B C35B H35B 106.6
C49B C35B H35B 106.6
C35B C36B C37B 110.2(3)
C35B C36B C46B 110.4(2)
C37B C36B C46B 109.3(2)
C35B C36B H36B 109.0
C37B C36B H36B 109.0
C46B C36B H36B 109.0
C38B C37B C36B 112.5(3)
C38B C37B H37C 109.1
C36B C37B H37C 109.1
C38B C37B H37D 109.1
C36B C37B H37D 109.1
H37C C37B H37D 107.8
C39B C38B C37B 124.7(3)
C39B C38B H38B 117.6
C37B C38B H38B 117.6
C38B C39B C40B 120.6(3)
C38B C39B C44B 123.3(3)
C40B C39B C44B 116.1(3)
C39B C40B C41B 112.8(3)
C39B C40B H40C 109.0
C41B C40B H40C 109.0
C39B C40B H40D 109.0
C41B C40B H40D 109.0
H40C C40B H40D 107.8
O2B C41B C42B 109.3(3)
O2B C41B C40B 110.9(3)
C42B C41B C40B 110.0(3)
O2B C41B H41B 108.8
C42B C41B H41B 108.8
C40B C41B H41B 108.8
C41B C42B C43B 110.5(3)
C41B C42B H42C 109.6
C43B C42B H42C 109.6
C41B C42B H42D 109.6
C43B C42B H42D 109.6
H42C C42B H42D 108.1
C42B C43B C44B 115.0(3)
C42B C43B H43C 108.5
C44B C43B H43C 108.5
C42B C43B H43D 108.5
C44B C43B H43D 108.5
H43C C43B H43D 107.5
C39B C44B C45B 109.0(3)
C39B C44B C43B 108.3(2)
C45B C44B C43B 109.2(3)
C39B C44B C46B 109.9(3)
C45B C44B C46B 111.4(2)
C43B C44B C46B 109.0(3)
C44B C45B H45D 109.5
C44B C45B H45E 109.5
H45D C45B H45E 109.5
C44B C45B H45F 109.5
H45D C45B H45F 109.5
H45E C45B H45F 109.5
C47B C46B C36B 112.8(2)
C47B C46B C44B 113.4(2)
C36B C46B C44B 111.3(2)
C47B C46B H46B 106.2
C36B C46B H46B 106.2
C44B C46B H46B 106.2
C48B C47B C46B 113.6(2)
C48B C47B H47C 108.8
C46B C47B H47C 108.8
C48B C47B H47D 108.8
C46B C47B H47D 108.8
H47C C47B H47D 107.7
C49B C48B C47B 109.7(3)
C49B C48B H48C 109.7
C47B C48B H48C 109.7
C49B C48B H48D 109.7
C47B C48B H48D 109.7
H48C C48B H48D 108.2
C32B C49B C48B 119.3(3)
C32B C49B C35B 100.6(2)
C48B C49B C35B 108.4(2)
C32B C49B C50B 104.8(2)
C48B C49B C50B 110.3(2)
C35B C49B C50B 113.3(3)
C49B C50B H50D 109.5
C49B C50B H50E 109.5
H50D C50B H50E 109.5
C49B C50B H50F 109.5
H50D C50B H50F 109.5
H50E C50B H50F 109.5
C5B N1B C1B 118.7(3)
C5B N1B Cu2 112.1(2)
C1B N1B Cu2 128.7(2)
C7B N2B C6B 116.6(2)
C7B N2B Cu2 134.4(2)
C6B N2B Cu2 108.70(18)
C30B N3B C26B 118.3(3)
C30B N3B Cu2 111.8(2)
C26B N3B Cu2 129.6(2)
C32B N4B C31B 115.9(3)
C32B N4B Cu2 134.8(2)
C31B N4B Cu2 109.3(2)
C16B O1B H1B1 109.5
C41B O2B H2B1 109.5
F6 P1 F1 90.59(16)
F6 P1 F3 90.31(16)
F1 P1 F3 178.83(17)
F6 P1 F5 178.81(16)
F1 P1 F5 90.16(15)
F3 P1 F5 88.94(15)
F6 P1 F4 90.94(16)
F1 P1 F4 89.31(16)
F3 P1 F4 89.93(16)
F5 P1 F4 89.99(15)
F6 P1 F2 90.74(15)
F1 P1 F2 90.56(17)
F3 P1 F2 90.18(17)
F5 P1 F2 88.34(15)
F4 P1 F2 178.32(16)
F12 P2 F7 91.9(10)
F12 P2 F9 87.9(10)
F7 P2 F9 179.5(11)
F12 P2 F11 175.8(11)
F7 P2 F11 90.1(11)
F9 P2 F11 90.0(10)
F12 P2 F8 91.2(11)
F7 P2 F8 90.4(10)
F9 P2 F8 90.0(10)
F11 P2 F8 92.4(10)
F12 P2 F10 87.0(13)
F7 P2 F10 89.6(14)
F9 P2 F10 90.0(13)
F11 P2 F10 89.3(13)
F8 P2 F10 178.2(15)
F9' P2' F11' 91.1(3)
F9' P2' F12' 90.2(2)
F11' P2' F12' 178.0(3)
F9' P2' F10' 90.5(3)
F11' P2' F10' 89.9(3)
F12' P2' F10' 91.6(3)
F9' P2' F7' 179.7(2)
F11' P2' F7' 88.9(3)
F12' P2' F7' 89.8(3)
F10' P2' F7' 89.8(3)
F9' P2' F8' 90.2(2)
F11' P2' F8' 89.5(2)
F12' P2' F8' 89.0(2)
F10' P2' F8' 179.1(3)
F7' P2' F8' 89.5(2)
C2S C1S H1S1 109.5
C2S C1S H1S2 109.5
H1S1 C1S H1S2 109.5
C2S C1S H1S3 109.5
H1S1 C1S H1S3 109.5
H1S2 C1S H1S3 109.5
O1S C2S C3S 122.9(4)
O1S C2S C1S 122.0(4)
C3S C2S C1S 115.0(4)
C2S C3S H3S1 109.5
C2S C3S H3S2 109.5
H3S1 C3S H3S2 109.5
C2S C3S H3S3 109.5
H3S1 C3S H3S3 109.5
H3S2 C3S H3S3 109.5
C5S C4S H4S1 109.5
C5S C4S H4S2 109.5
H4S1 C4S H4S2 109.5
C5S C4S H4S3 109.5
H4S1 C4S H4S3 109.5
H4S2 C4S H4S3 109.5
O2S C5S C4S 120.3(9)
O2S C5S C6S 123.7(11)
C4S C5S C6S 116.0(8)
C5S C6S H6S1 109.5
C5S C6S H6S2 109.5
H6S1 C6S H6S2 109.5
C5S C6S H6S3 109.5
H6S1 C6S H6S3 109.5
H6S2 C6S H6S3 109.5
C5S' C4S' H4S4 109.5
C5S' C4S' H4S5 109.5
H4S4 C4S' H4S5 109.5
C5S' C4S' H4S6 109.5
H4S4 C4S' H4S6 109.5
H4S5 C4S' H4S6 109.5
O2S' C5S' C4S' 115(2)
O2S' C5S' C6S' 125(2)
C4S' C5S' C6S' 120(2)
C5S' C6S' H6S4 109.5
C5S' C6S' H6S5 109.5
H6S4 C6S' H6S5 109.5
C5S' C6S' H6S6 109.5
H6S4 C6S' H6S6 109.5
H6S5 C6S' H6S6 109.5

loop_
_geom_bond_atom_site_label_1
_geom_bond_atom_site_label_2
_geom_bond_distance
Cu1 N2A 2.033(3)
Cu1 N4A 2.041(2)
Cu1 N1A 2.078(3)
Cu1 N3A 2.079(3)
C1A N1A 1.337(4)
C1A C2A 1.386(5)
C1A H1A 0.9500
C2A C3A 1.387(5)
C2A H2A 0.9500
C3A C4A 1.383(5)
C3A H3A 0.9500
C4A C5A 1.391(4)
C4A H4A 0.9500
C5A N1A 1.337(4)
C5A C6A 1.501(4)
C6A N2A 1.478(4)
C6A H6A1 0.9900
C6A H6A2 0.9900
C7A N2A 1.280(4)
C7A C24A 1.518(4)
C7A C8A 1.526(4)
C8A C9A 1.540(4)
C8A H8A1 0.9900
C8A H8A2 0.9900
C9A C10A 1.534(4)
C9A H9A1 0.9900
C9A H9A2 0.9900
C10A C11A 1.508(4)
C10A C24A 1.544(4)
C10A H10A 1.0000
C11A C12A 1.535(4)
C11A C21A 1.546(4)
C11A H11A 1.0000
C12A C13A 1.494(4)
C12A H12A 0.9900
C12A H12B 0.9900
C13A C14A 1.337(5)
C13A H13A 0.9500
C14A C15A 1.519(4)
C14A C19A 1.528(4)
C15A C16A 1.522(4)
C15A H15A 0.9900
C15A H15B 0.9900
C16A O1A 1.436(4)
C16A C17A 1.516(4)
C16A H16A 1.0000
C17A C18A 1.529(4)
C17A H17A 0.9900
C17A H17B 0.9900
C18A C19A 1.548(4)
C18A H18A 0.9900
C18A H18B 0.9900
C19A C20A 1.542(4)
C19A C21A 1.554(4)
C20A H20A 0.9800
C20A H20B 0.9800
C20A H20C 0.9800
C21A C22A 1.543(4)
C21A H21A 1.0000
C22A C23A 1.537(4)
C22A H22A 0.9900
C22A H22B 0.9900
C23A C24A 1.523(4)
C23A H23A 0.9900
C23A H23B 0.9900
C24A C25A 1.545(4)
C25A H25A 0.9800
C25A H25B 0.9800
C25A H25C 0.9800
C26A N3A 1.337(4)
C26A C27A 1.386(5)
C26A H26A 0.9500
C27A C28A 1.381(6)
C27A H27A 0.9500
C28A C29A 1.386(5)
C28A H28A 0.9500
C29A C30A 1.388(4)
C29A H29A 0.9500
C30A N3A 1.339(4)
C30A C31A 1.512(5)
C31A N4A 1.469(4)
C31A H31A 0.9900
C31A H31B 0.9900
C32A N4A 1.283(4)
C32A C49A 1.516(4)
C32A C33A 1.523(4)
C33A C34A 1.542(4)
C33A H33A 0.9900
C33A H33B 0.9900
C34A C35A 1.531(4)
C34A H34A 0.9900
C34A H34B 0.9900
C35A C36A 1.521(4)
C35A C49A 1.544(4)
C35A H35A 1.0000
C36A C37A 1.535(4)
C36A C46A 1.542(4)
C36A H36A 1.0000
C37A C38A 1.496(4)
C37A H37A 0.9900
C37A H37B 0.9900
C38A C39A 1.331(4)
C38A H38A 0.9500
C39A C40C 1.503(12)
C39A C40A 1.524(4)
C39A C44A 1.535(4)
C40A C41A 1.528(6)
C40A H40A 0.9900
C40A H40B 0.9900
C41A O2A 1.434(4)
C41A C42A 1.522(6)
C41A H41A 1.0000
C42A C43A 1.549(4)
C42A H42A 0.9900
C42A H42B 0.9900
O2A H2A1 0.8400
C40C C41C 1.506(19)
C40C H40E 0.9900
C40C H40F 0.9900
C41C O2C 1.454(16)
C41C C42C 1.516(19)
C41C H41E 1.0000
C42C C43A 1.538(12)
C42C H42E 0.9900
C42C H42F 0.9900
O2C H2C 0.8400
C43A C44A 1.546(4)
C43A H43A 0.9900
C43A H43B 0.9900
C44A C45A 1.533(4)
C44A C46A 1.563(4)
C45A H45A 0.9800
C45A H45B 0.9800
C45A H45C 0.9800
C46A C47A 1.542(4)
C46A H46A 1.0000
C47A C48A 1.541(4)
C47A H47A 0.9900
C47A H47B 0.9900
C48A C49A 1.519(4)
C48A H48A 0.9900
C48A H48B 0.9900
C49A C50A 1.542(4)
C50A H50A 0.9800
C50A H50B 0.9800
C50A H50C 0.9800
O1A H1A1 0.8400
Cu2 N4B 2.029(3)
Cu2 N2B 2.036(2)
Cu2 N3B 2.084(3)
Cu2 N1B 2.088(3)
C1B N1B 1.343(4)
C1B C2B 1.387(5)
C1B H1B 0.9500
C2B C3B 1.386(5)
C2B H2B 0.9500
C3B C4B 1.388(5)
C3B H3B 0.9500
C4B C5B 1.397(4)
C4B H4B 0.9500
C5B N1B 1.333(4)
C5B C6B 1.506(5)
C6B N2B 1.481(4)
C6B H6B1 0.9900
C6B H6B2 0.9900
C7B N2B 1.280(4)
C7B C24B 1.516(4)
C7B C8B 1.523(4)
C8B C9B 1.545(4)
C8B H8B1 0.9900
C8B H8B2 0.9900
C9B C10B 1.530(4)
C9B H9B1 0.9900
C9B H9B2 0.9900
C10B C11B 1.526(4)
C10B C24B 1.543(4)
C10B H10B 1.0000
C11B C12B 1.533(4)
C11B C21B 1.542(4)
C11B H11B 1.0000
C12B C13B 1.492(4)
C12B H12C 0.9900
C12B H12D 0.9900
C13B C14B 1.337(4)
C13B H13B 0.9500
C14B C15B 1.510(4)
C14B C19B 1.526(4)
C15B C16B 1.519(4)
C15B H15C 0.9900
C15B H15D 0.9900
C16B O1B 1.429(4)
C16B C17B 1.521(4)
C16B H16B 1.0000
C17B C18B 1.533(4)
C17B H17C 0.9900
C17B H17D 0.9900
C18B C19B 1.549(4)
C18B H18C 0.9900
C18B H18D 0.9900
C19B C20B 1.542(4)
C19B C21B 1.552(4)
C20B H20D 0.9800
C20B H20E 0.9800
C20B H20F 0.9800
C21B C22B 1.543(4)
C21B H21B 1.0000
C22B C23B 1.536(4)
C22B H22C 0.9900
C22B H22D 0.9900
C23B C24B 1.520(4)
C23B H23C 0.9900
C23B H23D 0.9900
C24B C25B 1.540(4)
C25B H25D 0.9800
C25B H25E 0.9800
C25B H25F 0.9800
C26B N3B 1.337(5)
C26B C27B 1.387(5)
C26B H26B 0.9500
C27B C28B 1.395(5)
C27B H27B 0.9500
C28B C29B 1.375(6)
C28B H28B 0.9500
C29B C30B 1.393(4)
C29B H29B 0.9500
C30B N3B 1.337(4)
C30B C31B 1.498(5)
C31B N4B 1.476(4)
C31B H31C 0.9900
C31B H31D 0.9900
C32B N4B 1.278(4)
C32B C49B 1.521(4)
C32B C33B 1.528(4)
C33B C34B 1.534(5)
C33B H33C 0.9900
C33B H33D 0.9900
C34B C35B 1.535(4)
C34B H34C 0.9900
C34B H34D 0.9900
C35B C36B 1.509(4)
C35B C49B 1.539(4)
C35B H35B 1.0000
C36B C37B 1.528(4)
C36B C46B 1.548(4)
C36B H36B 1.0000
C37B C38B 1.501(5)
C37B H37C 0.9900
C37B H37D 0.9900
C38B C39B 1.325(5)
C38B H38B 0.9500
C39B C40B 1.517(5)
C39B C44B 1.528(4)
C40B C41B 1.522(5)
C40B H40C 0.9900
C40B H40D 0.9900
C41B O2B 1.426(4)
C41B C42B 1.510(4)
C41B H41B 1.0000
C42B C43B 1.525(4)
C42B H42C 0.9900
C42B H42D 0.9900
C43B C44B 1.550(4)
C43B H43C 0.9900
C43B H43D 0.9900
C44B C45B 1.547(4)
C44B C46B 1.555(4)
C45B H45D 0.9800
C45B H45E 0.9800
C45B H45F 0.9800
C46B C47B 1.541(4)
C46B H46B 1.0000
C47B C48B 1.539(4)
C47B H47C 0.9900
C47B H47D 0.9900
C48B C49B 1.526(4)
C48B H48C 0.9900
C48B H48D 0.9900
C49B C50B 1.547(4)
C50B H50D 0.9800
C50B H50E 0.9800
C50B H50F 0.9800
O1B H1B1 0.8400
O2B H2B1 0.8400
P1 F6 1.578(2)
P1 F1 1.584(2)
P1 F3 1.591(3)
P1 F5 1.596(2)
P1 F4 1.598(3)
P1 F2 1.599(3)
P2 F12 1.521(16)
P2 F7 1.552(15)
P2 F9 1.575(15)
P2 F11 1.583(14)
P2 F8 1.590(15)
P2 F10 1.592(17)
P2' F9' 1.581(4)
P2' F11' 1.586(3)
P2' F12' 1.599(4)
P2' F10' 1.599(3)
P2' F7' 1.600(4)
P2' F8' 1.615(3)
C1S C2S 1.493(5)
C1S H1S1 0.9800
C1S H1S2 0.9800
C1S H1S3 0.9800
C2S O1S 1.192(5)
C2S C3S 1.486(6)
C3S H3S1 0.9800
C3S H3S2 0.9800
C3S H3S3 0.9800
C4S C5S 1.450(11)
C4S H4S1 0.9800
C4S H4S2 0.9800
C4S H4S3 0.9800
C5S O2S 1.230(10)
C5S C6S 1.482(10)
C6S H6S1 0.9800
C6S H6S2 0.9800
C6S H6S3 0.9800
C4S' C5S' 1.445(19)
C4S' H4S4 0.9800
C4S' H4S5 0.9800
C4S' H4S6 0.9800
C5S' O2S' 1.242(19)
C5S' C6S' 1.463(19)
C6S' H6S4 0.9800
C6S' H6S5 0.9800
C6S' H6S6 0.9800

loop_
_geom_torsion_atom_site_label_1
_geom_torsion_atom_site_label_2
_geom_torsion_atom_site_label_3
_geom_torsion_atom_site_label_4
_geom_torsion
N1A C1A C2A C3A -1.4(5)
C1A C2A C3A C4A 1.3(5)
C2A C3A C4A C5A -0.2(5)
C3A C4A C5A N1A -0.9(5)
C3A C4A C5A C6A -179.9(3)
N1A C5A C6A N2A 12.5(4)
C4A C5A C6A N2A -168.5(3)
N2A C7A C8A C9A -174.5(3)
C24A C7A C8A C9A 7.2(3)
C7A C8A C9A C10A 19.8(3)
C8A C9A C10A C11A -167.3(3)
C8A C9A C10A C24A -39.4(3)
C9A C10A C11A C12A -61.6(4)
C24A C10A C11A C12A 175.5(2)
C9A C10A C11A C21A 177.8(3)
C24A C10A C11A C21A 54.8(3)
C10A C11A C12A C13A -165.6(3)
C21A C11A C12A C13A -44.3(4)
C11A C12A C13A C14A 12.9(5)
C12A C13A C14A C15A -176.4(3)
C12A C13A C14A C19A 2.4(5)
C13A C14A C15A C16A -130.8(3)
C19A C14A C15A C16A 50.3(4)
C14A C15A C16A O1A -172.4(3)
C14A C15A C16A C17A -52.7(4)
O1A C16A C17A C18A 177.5(3)
C15A C16A C17A C18A 56.2(4)
C16A C17A C18A C19A -57.9(3)
C13A C14A C19A C20A -107.4(4)
C15A C14A C19A C20A 71.4(3)
C13A C14A C19A C18A 133.8(3)
C15A C14A C19A C18A -47.4(4)
C13A C14A C19A C21A 15.1(4)
C15A C14A C19A C21A -166.0(3)
C17A C18A C19A C14A 51.2(3)
C17A C18A C19A C20A -67.1(3)
C17A C18A C19A C21A 170.4(2)
C10A C11A C21A C22A -46.4(3)
C12A C11A C21A C22A -168.1(3)
C10A C11A C21A C19A -175.1(2)
C12A C11A C21A C19A 63.2(3)
C14A C19A C21A C22A -176.3(2)
C20A C19A C21A C22A -55.4(3)
C18A C19A C21A C22A 65.9(3)
C14A C19A C21A C11A -47.5(3)
C20A C19A C21A C11A 73.4(3)
C18A C19A C21A C11A -165.3(2)
C11A C21A C22A C23A 47.6(3)
C19A C21A C22A C23A 175.3(2)
C21A C22A C23A C24A -54.1(3)
N2A C7A C24A C23A 33.9(4)
C8A C7A C24A C23A -147.7(3)
N2A C7A C24A C10A 150.9(3)
C8A C7A C24A C10A -30.7(3)
N2A C7A C24A C25A -91.1(3)
C8A C7A C24A C25A 87.3(3)
C22A C23A C24A C7A 171.5(2)
C22A C23A C24A C10A 58.7(3)
C22A C23A C24A C25A -66.1(3)
C11A C10A C24A C7A 173.8(2)
C9A C10A C24A C7A 43.2(3)
C11A C10A C24A C23A -61.8(3)
C9A C10A C24A C23A 167.6(2)
C11A C10A C24A C25A 61.6(3)
C9A C10A C24A C25A -69.0(3)
N3A C26A C27A C28A 1.6(6)
C26A C27A C28A C29A -0.1(6)
C27A C28A C29A C30A -0.5(5)
C28A C29A C30A N3A -0.3(5)
C28A C29A C30A C31A -179.3(3)
N3A C30A C31A N4A 21.7(4)
C29A C30A C31A N4A -159.2(3)
N4A C32A C33A C34A -172.4(3)
C49A C32A C33A C34A 6.3(3)
C32A C33A C34A C35A 22.5(3)
C33A C34A C35A C36A -173.4(3)
C33A C34A C35A C49A -43.3(3)
C34A C35A C36A C37A -61.6(3)
C49A C35A C36A C37A 173.8(2)
C34A C35A C36A C46A 178.5(2)
C49A C35A C36A C46A 53.9(3)
C35A C36A C37A C38A -157.9(3)
C46A C36A C37A C38A -37.9(3)
C36A C37A C38A C39A 9.4(5)
C37A C38A C39A C40C -157.7(12)
C37A C38A C39A C40A 177.2(4)
C37A C38A C39A C44A -0.6(6)
C38A C39A C40A C41A -129.0(4)
C44A C39A C40A C41A 49.0(5)
C39A C40A C41A O2A -178.4(4)
C39A C40A C41A C42A -58.4(5)
O2A C41A C42A C43A -176.0(4)
C40A C41A C42A C43A 61.9(5)
C38A C39A C40C C41C -137.4(10)
C44A C39A C40C C41C 62.7(15)
C39A C40C C41C O2C 169.3(14)
C39A C40C C41C C42C -71.9(17)
O2C C41C C42C C43A -171.3(14)
C40C C41C C42C C43A 70.7(17)
C41C C42C C43A C44A -64.0(14)
C41A C42A C43A C44A -55.7(5)
C38A C39A C44A C45A -102.0(4)
C40C C39A C44A C45A 59.3(9)
C40A C39A C44A C45A 80.2(4)
C38A C39A C44A C43A 138.9(3)
C40C C39A C44A C43A -59.8(9)
C40A C39A C44A C43A -38.9(4)
C38A C39A C44A C46A 20.9(4)
C40C C39A C44A C46A -177.8(9)
C40A C39A C44A C46A -157.0(3)
C42C C43A C44A C45A -56.6(9)
C42A C43A C44A C45A -76.8(4)
C42C C43A C44A C39A 61.9(9)
C42A C43A C44A C39A 41.8(4)
C42C C43A C44A C46A -179.8(9)
C42A C43A C44A C46A 160.1(3)
C35A C36A C46A C47A -50.5(3)
C37A C36A C46A C47A -170.1(2)
C35A C36A C46A C44A -179.6(2)
C37A C36A C46A C44A 60.8(3)
C45A C44A C46A C36A 69.1(3)
C39A C44A C46A C36A -50.9(3)
C43A C44A C46A C36A -170.1(2)
C45A C44A C46A C47A -59.3(3)
C39A C44A C46A C47A -179.2(3)
C43A C44A C46A C47A 61.6(3)
C36A C46A C47A C48A 53.6(3)
C44A C46A C47A C48A -177.7(2)
C46A C47A C48A C49A -56.8(3)
N4A C32A C49A C48A 30.0(4)
C33A C32A C49A C48A -148.8(3)
N4A C32A C49A C50A -95.2(3)
C33A C32A C49A C50A 85.9(3)
N4A C32A C49A C35A 146.8(3)
C33A C32A C49A C35A -32.0(3)
C47A C48A C49A C32A 167.5(2)
C47A C48A C49A C50A -69.2(3)
C47A C48A C49A C35A 55.9(3)
C36A C35A C49A C32A 179.1(2)
C34A C35A C49A C32A 46.5(3)
C36A C35A C49A C48A -56.9(3)
C34A C35A C49A C48A 170.4(2)
C36A C35A C49A C50A 66.4(3)
C34A C35A C49A C50A -66.3(3)
C2A C1A N1A C5A 0.4(5)
C2A C1A N1A Cu1 176.6(3)
C4A C5A N1A C1A 0.8(4)
C6A C5A N1A C1A 179.9(3)
C4A C5A N1A Cu1 -176.0(2)
C6A C5A N1A Cu1 3.1(3)
C24A C7A N2A C6A 175.2(3)
C8A C7A N2A C6A -2.9(4)
C24A C7A N2A Cu1 -4.0(5)
C8A C7A N2A Cu1 178.0(2)
C5A C6A N2A C7A 159.3(3)
C5A C6A N2A Cu1 -21.4(3)
C27A C26A N3A C30A -2.4(5)
C27A C26A N3A Cu1 178.3(3)
C29A C30A N3A C26A 1.7(4)
C31A C30A N3A C26A -179.2(3)
C29A C30A N3A Cu1 -178.9(2)
C31A C30A N3A Cu1 0.2(3)
C49A C32A N4A C31A -179.8(3)
C33A C32A N4A C31A -1.2(5)
C49A C32A N4A Cu1 5.3(5)
C33A C32A N4A Cu1 -176.1(2)
C30A C31A N4A C32A 151.6(3)
C30A C31A N4A Cu1 -32.2(3)
N1B C1B C2B C3B 0.7(5)
C1B C2B C3B C4B -0.2(5)
C2B C3B C4B C5B 0.4(5)
C3B C4B C5B N1B -1.2(4)
C3B C4B C5B C6B 178.7(3)
N1B C5B C6B N2B 26.0(4)
C4B C5B C6B N2B -153.9(3)
N2B C7B C8B C9B -179.3(3)
C24B C7B C8B C9B 1.5(3)
C7B C8B C9B C10B 24.8(3)
C8B C9B C10B C11B -171.5(3)
C8B C9B C10B C24B -42.1(3)
C9B C10B C11B C12B -57.9(4)
C24B C10B C11B C12B 177.3(2)
C9B C10B C11B C21B -178.5(3)
C24B C10B C11B C21B 56.8(3)
C10B C11B C12B C13B -157.4(3)
C21B C11B C12B C13B -37.3(4)
C11B C12B C13B C14B 8.5(5)
C12B C13B C14B C15B -178.5(3)
C12B C13B C14B C19B 0.2(5)
C13B C14B C15B C16B -131.6(3)
C19B C14B C15B C16B 49.6(4)
C14B C15B C16B O1B -179.9(3)
C14B C15B C16B C17B -56.2(4)
O1B C16B C17B C18B -176.4(3)
C15B C16B C17B C18B 60.0(3)
C16B C17B C18B C19B -57.9(4)
C13B C14B C19B C20B -102.6(4)
C15B C14B C19B C20B 76.2(3)
C13B C14B C19B C18B 138.2(3)
C15B C14B C19B C18B -43.0(4)
C13B C14B C19B C21B 20.5(4)
C15B C14B C19B C21B -160.7(3)
C17B C18B C19B C14B 47.3(3)
C17B C18B C19B C20B -71.3(3)
C17B C18B C19B C21B 165.7(3)
C10B C11B C21B C22B -51.0(3)
C12B C11B C21B C22B -171.7(2)
C10B C11B C21B C19B -179.1(2)
C12B C11B C21B C19B 60.2(3)
C14B C19B C21B C11B -50.5(3)
C20B C19B C21B C11B 70.2(3)
C18B C19B C21B C11B -168.8(2)
C14B C19B C21B C22B -178.3(2)
C20B C19B C21B C22B -57.7(3)
C18B C19B C21B C22B 63.3(3)
C11B C21B C22B C23B 52.1(3)
C19B C21B C22B C23B -180.0(3)
C21B C22B C23B C24B -55.1(4)
N2B C7B C24B C23B 36.7(4)
C8B C7B C24B C23B -144.0(3)
N2B C7B C24B C25B -87.6(4)
C8B C7B C24B C25B 91.6(3)
N2B C7B C24B C10B 154.0(3)
C8B C7B C24B C10B -26.8(3)
C22B C23B C24B C7B 169.9(3)
C22B C23B C24B C25B -68.7(3)
C22B C23B C24B C10B 56.9(3)
C11B C10B C24B C7B 175.9(2)
C9B C10B C24B C7B 42.5(3)
C11B C10B C24B C23B -60.3(3)
C9B C10B C24B C23B 166.3(3)
C11B C10B C24B C25B 63.7(3)
C9B C10B C24B C25B -69.7(3)
N3B C26B C27B C28B 0.1(6)
C26B C27B C28B C29B 0.7(6)
C27B C28B C29B C30B -0.1(5)
C28B C29B C30B N3B -1.5(5)
C28B C29B C30B C31B 179.3(3)
N3B C30B C31B N4B 10.0(4)
C29B C30B C31B N4B -170.7(3)
N4B C32B C33B C34B -172.7(3)
C49B C32B C33B C34B 8.4(3)
C32B C33B C34B C35B 18.6(3)
C33B C34B C35B C36B -166.5(3)
C33B C34B C35B C49B -38.8(3)
C34B C35B C36B C37B -62.6(4)
C49B C35B C36B C37B 174.9(3)
C34B C35B C36B C46B 176.6(3)
C49B C35B C36B C46B 54.1(3)
C35B C36B C37B C38B -165.9(3)
C46B C36B C37B C38B -44.4(4)
C36B C37B C38B C39B 13.3(5)
C37B C38B C39B C40B -177.9(3)
C37B C38B C39B C44B 2.5(6)
C38B C39B C40B C41B -128.6(4)
C44B C39B C40B C41B 51.1(4)
C39B C40B C41B O2B -175.7(3)
C39B C40B C41B C42B -54.6(4)
O2B C41B C42B C43B 179.2(3)
C40B C41B C42B C43B 57.2(4)
C41B C42B C43B C44B -57.2(4)
C38B C39B C44B C45B -108.0(4)
C40B C39B C44B C45B 72.3(3)
C38B C39B C44B C43B 133.3(3)
C40B C39B C44B C43B -46.4(4)
C38B C39B C44B C46B 14.4(4)
C40B C39B C44B C46B -165.3(3)
C42B C43B C44B C39B 49.7(4)
C42B C43B C44B C45B -68.9(3)
C42B C43B C44B C46B 169.2(3)
C35B C36B C46B C47B -47.2(3)
C37B C36B C46B C47B -168.5(3)
C35B C36B C46B C44B -175.9(2)
C37B C36B C46B C44B 62.7(3)
C39B C44B C46B C47B -174.7(2)
C45B C44B C46B C47B -53.8(3)
C43B C44B C46B C47B 66.7(3)
C39B C44B C46B C36B -46.3(3)
C45B C44B C46B C36B 74.7(3)
C43B C44B C46B C36B -164.8(2)
C36B C46B C47B C48B 49.5(3)
C44B C46B C47B C48B 177.2(2)
C46B C47B C48B C49B -55.5(3)
N4B C32B C49B C48B 31.1(4)
C33B C32B C49B C48B -149.9(3)
N4B C32B C49B C35B 149.4(3)
C33B C32B C49B C35B -31.7(3)
N4B C32B C49B C50B -92.9(3)
C33B C32B C49B C50B 86.0(3)
C47B C48B C49B C32B 172.7(2)
C47B C48B C49B C35B 58.5(3)
C47B C48B C49B C50B -66.0(3)
C36B C35B C49B C32B 173.5(2)
C34B C35B C49B C32B 43.2(3)
C36B C35B C49B C48B -60.6(3)
C34B C35B C49B C48B 169.2(3)
C36B C35B C49B C50B 62.1(3)
C34B C35B C49B C50B -68.2(3)
C4B C5B N1B C1B 1.6(4)
C6B C5B N1B C1B -178.3(3)
C4B C5B N1B Cu2 174.2(2)
C6B C5B N1B Cu2 -5.7(3)
C2B C1B N1B C5B -1.4(5)
C2B C1B N1B Cu2 -172.6(2)
C24B C7B N2B C6B 177.9(3)
C8B C7B N2B C6B -1.2(5)
C24B C7B N2B Cu2 4.6(5)
C8B C7B N2B Cu2 -174.5(2)
C5B C6B N2B C7B 152.4(3)
C5B C6B N2B Cu2 -32.7(3)
C29B C30B N3B C26B 2.3(5)
C31B C30B N3B C26B -178.4(3)
C29B C30B N3B Cu2 -171.9(2)
C31B C30B N3B Cu2 7.4(3)
C27B C26B N3B C30B -1.6(6)
C27B C26B N3B Cu2 171.3(3)
C49B C32B N4B C31B 173.5(3)
C33B C32B N4B C31B -5.3(4)
C49B C32B N4B Cu2 -10.6(5)
C33B C32B N4B Cu2 170.6(2)
C30B C31B N4B C32B 154.7(3)
C30B C31B N4B Cu2 -22.3(3)
